data_7130154
loop_
_publ_author_name
'Farinone, Marco'
'Kijewska, Monika'
'Cybi\'nska, Joanna'
'Siczek, Milosz'
'Pawlicki, Mi\/losz'

_publ_section_title
;
 B,N-doped PAHs from Tridentate &#x2018;Defects&#x2019; - a Bottom-up
 Convergent Approach for \p-Extended Systems
;
_journal_name_full 'Chemical Communications'
_journal_paper_doi 10.1039/D2CC01801B
_journal_year 2022
_chemical_formula_moiety 'Br4 Zn, 2(O4 Cl), C116 H72 B4 N16 O2, 0.45(H2 O), 0.583(C H4 O), 3.5(C7 H8)'
_chemical_formula_sum 'C141.09 H103.24 B4 Br4 Cl2 N16 O11.03 Zn'
_chemical_formula_weight 2698.36
_space_group_crystal_system triclinic
_space_group_IT_number 2
_space_group_name_Hall '-P 1'
_space_group_name_H-M_alt 'P -1'
_atom_sites_solution_hydrogens mixed
_audit_creation_method SHELXL-2018/1
_audit_update_record
;
2022-05-14 deposited with the CCDC.	2022-05-25 downloaded from the CCDC.
;
_cell_angle_alpha 73.04(2)
_cell_angle_beta 79.04(2)
_cell_angle_gamma 82.640(10)
_cell_formula_units_Z 2
_cell_length_a 16.853(4)
_cell_length_b 17.842(3)
_cell_length_c 22.270(5)
_cell_measurement_reflns_used 20725
_cell_measurement_temperature 100(2)
_cell_measurement_theta_max 72.20
_cell_measurement_theta_min 3.49
_cell_volume 6269(2)
_computing_cell_refinement 'CrysAlisPro 1.171.41.80a (Rigaku OD, 2020)'
_computing_data_collection 'CrysAlisPro 1.171.41.80a (Rigaku OD, 2020)'
_computing_data_reduction 'CrysAlisPro 1.171.41.80a (Rigaku OD, 2020)'
_computing_molecular_graphics Diamond
_computing_publication_material 'SHELXL-2018/1 (Sheldrick, 2018)'
_computing_structure_refinement 'SHELXL-2018/1 (Sheldrick, 2018)'
_computing_structure_solution 'SHELXT (Sheldrick, 2015)'
_diffrn_ambient_temperature 100(2)
_diffrn_detector 'Hybrid Pixel Array Detector'
_diffrn_detector_area_resol_mean 10.0000
_diffrn_detector_type 'HyPix-Arc 150'
_diffrn_measured_fraction_theta_full 0.990
_diffrn_measured_fraction_theta_max 0.948
_diffrn_measurement_device 'four-circle diffractometer'
_diffrn_measurement_device_type 'XtaLAB Synergy DW system with HyPix-Arc 150 detector'
_diffrn_measurement_method \w
_diffrn_radiation_monochromator mirror
_diffrn_radiation_probe x-ray
_diffrn_radiation_type 'Cu K\a'
_diffrn_radiation_wavelength 1.54184
_diffrn_reflns_av_R_equivalents 0.0766
_diffrn_reflns_av_unetI/netI 0.0861
_diffrn_reflns_Laue_measured_fraction_full 0.990
_diffrn_reflns_Laue_measured_fraction_max 0.948
_diffrn_reflns_limit_h_max 20
_diffrn_reflns_limit_h_min -20
_diffrn_reflns_limit_k_max 12
_diffrn_reflns_limit_k_min -21
_diffrn_reflns_limit_l_max 27
_diffrn_reflns_limit_l_min -27
_diffrn_reflns_number 84401
_diffrn_reflns_point_group_measured_fraction_full 0.990
_diffrn_reflns_point_group_measured_fraction_max 0.948
_diffrn_reflns_theta_full 67.684
_diffrn_reflns_theta_max 74.027
_diffrn_reflns_theta_min 3.529
_diffrn_source 'Rotating-anode X-ray tube'
_diffrn_source_type 'Rigaku (Cu) X-ray Source'
_exptl_absorpt_coefficient_mu 2.712
_exptl_absorpt_correction_T_max 1.000
_exptl_absorpt_correction_T_min 0.560
_exptl_absorpt_correction_type gaussian
_exptl_absorpt_process_details
;
CrysAlisPro 1.171.41.80a (Rigaku Oxford Diffraction, 2020)
Numerical absorption correction based on gaussian integration over
a multifaceted crystal model
Empirical absorption correction using spherical harmonics,
implemented in SCALE3 ABSPACK scaling algorithm.
;
_exptl_crystal_colour 'dark brown'
_exptl_crystal_density_diffrn 1.429
_exptl_crystal_description PLATE
_exptl_crystal_F_000 2748
_exptl_crystal_size_max 0.232
_exptl_crystal_size_mid 0.066
_exptl_crystal_size_min 0.011
_refine_diff_density_max 1.267
_refine_diff_density_min -2.111
_refine_diff_density_rms 0.182
_refine_ls_extinction_method none
_refine_ls_goodness_of_fit_ref 1.334
_refine_ls_hydrogen_treatment constr
_refine_ls_matrix_type full
_refine_ls_number_parameters 1648
_refine_ls_number_reflns 24149
_refine_ls_number_restraints 195
_refine_ls_restrained_S_all 1.331
_refine_ls_R_factor_all 0.1788
_refine_ls_R_factor_gt 0.1345
_refine_ls_shift/su_max 0.003
_refine_ls_shift/su_mean 0.000
_refine_ls_structure_factor_coef Fsqd
_refine_ls_weighting_details 'w=1/[\s^2^(Fo^2^)+(0.2000P)^2^] where P=(Fo^2^+2Fc^2^)/3'
_refine_ls_weighting_scheme calc
_refine_ls_wR_factor_gt 0.3566
_refine_ls_wR_factor_ref 0.3852
_reflns_Friedel_coverage 0.000
_reflns_number_gt 15559
_reflns_number_total 24149
_reflns_threshold_expression 'I > 2\s(I)'
_cod_data_source_file d2cc01801b2.cif
_cod_data_source_block MF015_CU_100KA
_cod_database_code 7130154
_shelx_shelxl_version_number 2018/1
_shelx_space_group_comment
;
The symmetry employed for this shelxl refinement is uniquely defined
by the following loop, which should always be used as a source of
symmetry information in preference to the above space-group names.
They are only intended as comments.
;
_oxdiff_exptl_absorpt_empirical_full_min 0.437
_oxdiff_exptl_absorpt_empirical_full_max 1.731
_oxdiff_exptl_absorpt_empirical_details
;
Empirical correction (ABSPACK) includes:
- Absorption correction using spherical harmonics
- Frame scaling
;

loop_
_space_group_symop_operation_xyz
'x, y, z'
'-x, -y, -z'

loop_
_atom_site_label
_atom_site_type_symbol
_atom_site_fract_x
_atom_site_fract_y
_atom_site_fract_z
_atom_site_U_iso_or_equiv
_atom_site_adp_type
_atom_site_occupancy
_atom_site_site_symmetry_order
_atom_site_calc_flag
_atom_site_refinement_flags_posn
_atom_site_refinement_flags_adp
_atom_site_refinement_flags_occupancy
_atom_site_disorder_assembly
_atom_site_disorder_group
Br1 Br 0.88223(6) 0.65906(6) 0.40070(6) 0.0572(3) Uani 1 1 d . . . . .
Br2 Br 0.72307(7) 0.82647(6) 0.32219(6) 0.0678(4) Uani 1 1 d . . . . .
Br3 Br 0.85628(8) 0.85538(7) 0.44352(7) 0.0757(4) Uani 1 1 d . . . . .
Br4 Br 0.67620(8) 0.72148(9) 0.50300(8) 0.0960(5) Uani 1 1 d . . . . .
Zn1 Zn 0.78630(7) 0.76533(6) 0.41626(6) 0.0427(3) Uani 1 1 d . . . . .
Cl1 Cl 0.17549(13) 0.42614(14) 0.16386(13) 0.0537(6) Uani 1 1 d D . . . .
O13 O 0.1043(4) 0.4804(5) 0.1680(4) 0.079(2) Uani 1 1 d D . . . .
O14 O 0.2031(5) 0.4004(5) 0.2210(4) 0.091(3) Uani 1 1 d D . . . .
O16 O 0.2391(4) 0.4661(5) 0.1170(4) 0.070(2) Uani 1 1 d D . . . .
O4 O 0.1573(6) 0.3643(5) 0.1417(5) 0.093(3) Uani 1 1 d D . . . .
Cl9 Cl 0.5077(7) 0.8355(4) -0.0077(3) 0.115(4) Uani 0.5 1 d . . P A 2
O1 O 0.3477(3) 0.7177(3) 0.2834(2) 0.0262(10) Uani 1 1 d . . . . .
O2 O 0.6368(3) 0.4567(3) 0.2160(2) 0.0237(10) Uani 1 1 d . . . . .
N11 N 0.3844(4) 0.7280(3) 0.3800(3) 0.0280(13) Uani 1 1 d . . . . .
N12 N 0.6297(4) 0.3664(3) 0.3221(3) 0.0276(13) Uani 1 1 d . . . . .
N13 N 0.2765(3) 0.7345(3) 0.1933(3) 0.0270(13) Uani 1 1 d . . . . .
N14 N 0.6704(3) 0.5158(3) 0.1018(3) 0.0253(12) Uani 1 1 d . . . . .
N21 N 0.3439(3) 0.6006(3) 0.3697(3) 0.0261(12) Uani 1 1 d . . . . .
N22 N 0.6631(3) 0.5075(3) 0.2973(3) 0.0274(13) Uani 1 1 d . . . . .
N23 N 0.4238(4) 0.7639(3) 0.1806(3) 0.0280(13) Uani 1 1 d . . . . .
N24 N 0.5328(3) 0.4674(3) 0.1557(3) 0.0266(13) Uani 1 1 d . . . . .
N31 N 0.2038(3) 0.5843(4) 0.3808(3) 0.0317(14) Uani 1 1 d . . . . .
N32 N 0.7938(3) 0.5422(3) 0.2457(3) 0.0316(14) Uani 1 1 d . . . . .
N33 N 0.4504(4) 0.8837(3) 0.1935(3) 0.0316(14) Uani 1 1 d . . . . .
N34 N 0.5143(4) 0.3332(3) 0.1787(3) 0.0328(14) Uani 1 1 d . . . . .
N41 N 0.2812(4) 0.8246(4) 0.4010(3) 0.0362(15) Uani 1 1 d . . . . .
N42 N 0.7372(4) 0.2732(3) 0.3010(3) 0.0366(15) Uani 1 1 d . . . . .
N43 N 0.1749(4) 0.8330(3) 0.2075(3) 0.0326(14) Uani 1 1 d . . . . .
N44 N 0.7739(4) 0.4241(4) 0.0751(3) 0.0345(15) Uani 1 1 d . . . . .
C11 C 0.4193(5) 0.8301(5) 0.4178(4) 0.044(2) Uani 1 1 d . . . . .
H11 H 0.406472 0.880214 0.425671 0.052 Uiso 1 1 calc R U . . .
C12 C 0.6141(5) 0.2298(4) 0.3718(4) 0.043(2) Uani 1 1 d . . . . .
H12 H 0.632091 0.176243 0.375302 0.052 Uiso 1 1 calc R U . . .
C13 C 0.1456(5) 0.7258(5) 0.1732(4) 0.0380(18) Uani 1 1 d . . . . .
H13 H 0.090058 0.744464 0.175292 0.046 Uiso 1 1 calc R U . . .
C14 C 0.7812(5) 0.5601(5) 0.0206(4) 0.041(2) Uani 1 1 d . . . . .
H14 H 0.832533 0.549607 -0.002931 0.049 Uiso 1 1 calc R U . . .
C21 C 0.4933(5) 0.7929(5) 0.4233(4) 0.0408(19) Uani 1 1 d . . . . .
H21 H 0.530471 0.814554 0.439534 0.049 Uiso 1 1 calc R U . . .
C22 C 0.5430(5) 0.2492(4) 0.4057(4) 0.0373(18) Uani 1 1 d . . . . .
H22 H 0.512158 0.208559 0.434263 0.045 Uiso 1 1 calc R U . . .
C23 C 0.1725(5) 0.6610(5) 0.1529(4) 0.042(2) Uani 1 1 d . . . . .
H23 H 0.135804 0.635300 0.139580 0.050 Uiso 1 1 calc R U . . .
C24 C 0.7453(5) 0.6353(5) 0.0093(4) 0.0393(19) Uani 1 1 d . . . . .
H24 H 0.770982 0.676612 -0.023053 0.047 Uiso 1 1 calc R U . . .
C31 C 0.5172(5) 0.7225(4) 0.4057(3) 0.0310(16) Uani 1 1 d . . . . .
H31 H 0.568964 0.695525 0.410746 0.037 Uiso 1 1 calc R U . . .
C31A C 0.1419(4) 0.5353(5) 0.3809(4) 0.0357(18) Uani 1 1 d . . . . .
C31B C 0.8452(4) 0.6069(4) 0.2118(4) 0.0335(17) Uani 1 1 d . . . . .
C31C C 0.5109(5) 0.9356(4) 0.1949(5) 0.048(2) Uani 1 1 d . . . . .
C31D C 0.4583(5) 0.2720(4) 0.2017(4) 0.040(2) Uani 1 1 d . . . . .
C32 C 0.5136(5) 0.3281(4) 0.3998(4) 0.0312(16) Uani 1 1 d . . . . .
H32 H 0.465411 0.341090 0.425963 0.037 Uiso 1 1 calc R U . . .
C32A C 0.1174(5) 0.5425(6) 0.3245(4) 0.047(2) Uani 1 1 d . . . . .
H32A H 0.138799 0.580184 0.286885 0.056 Uiso 1 1 calc R U . . .
C32B C 0.8937(5) 0.6300(5) 0.2466(5) 0.044(2) Uani 1 1 d . . . . .
H32B H 0.898103 0.602148 0.289416 0.053 Uiso 1 1 calc R U . . .
C32C C 0.5491(7) 0.9816(6) 0.1329(7) 0.074(3) Uani 1 1 d . . . . .
H32C H 0.534292 0.978529 0.094655 0.089 Uiso 1 1 calc R U . . .
C32D C 0.4076(5) 0.2626(5) 0.1629(5) 0.050(2) Uani 1 1 d . . . . .
H32D H 0.409298 0.295849 0.120807 0.060 Uiso 1 1 calc R U . . .
C33 C 0.2532(4) 0.6317(4) 0.1515(4) 0.0325(16) Uani 1 1 d . . . . .
H33 H 0.272130 0.587271 0.135979 0.039 Uiso 1 1 calc R U . . .
C33A C 0.0597(6) 0.4928(7) 0.3232(5) 0.062(3) Uani 1 1 d . . . . .
H33A H 0.042159 0.496925 0.284167 0.075 Uiso 1 1 calc R U . . .
C33B C 0.9355(5) 0.6973(6) 0.2141(6) 0.058(3) Uani 1 1 d . . . . .
H33B H 0.967996 0.716926 0.235732 0.069 Uiso 1 1 calc R U . . .
C33C C 0.6071(8) 1.0294(7) 0.1319(8) 0.094(5) Uani 1 1 d . . . . .
H33C H 0.636975 1.058081 0.093168 0.112 Uiso 1 1 calc R U . . .
C33D C 0.3551(7) 0.2050(7) 0.1859(6) 0.075(4) Uani 1 1 d . . . . .
H33D H 0.318584 0.199197 0.160259 0.090 Uiso 1 1 calc R U . . .
C34 C 0.6708(5) 0.6512(4) 0.0454(4) 0.0339(17) Uani 1 1 d . . . . .
H34 H 0.644782 0.702819 0.036853 0.041 Uiso 1 1 calc R U . . .
C34A C 0.0285(5) 0.4387(6) 0.3773(5) 0.057(3) Uani 1 1 d . . . . .
H34A H -0.009355 0.404227 0.375923 0.069 Uiso 1 1 calc R U . . .
C34B C 0.9301(6) 0.7351(6) 0.1517(6) 0.059(3) Uani 1 1 d . . . . .
H34B H 0.959453 0.780182 0.131017 0.071 Uiso 1 1 calc R U . . .
C34C C 0.6194(9) 1.0334(7) 0.1897(8) 0.083(4) Uani 1 1 d . . . . .
H34C H 0.655460 1.070880 0.188323 0.100 Uiso 1 1 calc R U . . .
C34D C 0.3548(7) 0.1567(6) 0.2444(7) 0.074(4) Uani 1 1 d . . . . .
H34D H 0.317376 0.117228 0.258929 0.089 Uiso 1 1 calc R U . . .
C35A C 0.0529(6) 0.4351(6) 0.4336(5) 0.063(3) Uani 1 1 d . . . . .
H35A H 0.029157 0.399806 0.471769 0.076 Uiso 1 1 calc R U . . .
C35B C 0.8835(6) 0.7096(5) 0.1180(5) 0.051(2) Uani 1 1 d . . . . .
H35B H 0.880508 0.735695 0.074613 0.061 Uiso 1 1 calc R U . . .
C35C C 0.5887(8) 0.9931(8) 0.2468(7) 0.079(4) Uani 1 1 d . . . . .
H35C H 0.603728 0.998618 0.284189 0.095 Uiso 1 1 calc R U . B 1
C35D C 0.4051(9) 0.1608(7) 0.2845(7) 0.087(4) Uani 1 1 d . . . . .
H35D H 0.403604 0.125670 0.325971 0.105 Uiso 1 1 calc R U . . .
C36A C 0.1126(6) 0.4826(5) 0.4363(4) 0.050(2) Uani 1 1 d . . . . .
H36A H 0.131304 0.478054 0.474929 0.060 Uiso 1 1 calc R U . . .
C36B C 0.8404(5) 0.6430(5) 0.1508(5) 0.042(2) Uani 1 1 d . . . . .
H36B H 0.807572 0.623516 0.129348 0.050 Uiso 1 1 calc R U . . .
C36D C 0.4611(7) 0.2225(6) 0.2597(6) 0.066(3) Uani 1 1 d . . . . .
H36D H 0.499323 0.227526 0.284328 0.080 Uiso 1 1 calc R U . . .
C41 C 0.3803(5) 0.4492(4) 0.3591(4) 0.0323(17) Uani 1 1 d . . . . .
H41 H 0.392414 0.397698 0.354086 0.039 Uiso 1 1 calc R U . . .
C41A C 0.2603(5) 0.9002(5) 0.4128(4) 0.046(2) Uani 1 1 d . . . . .
C41B C 0.7631(5) 0.1904(5) 0.3044(5) 0.052(2) Uani 1 1 d . . . . .
C41C C 0.0894(5) 0.8617(4) 0.2078(4) 0.0384(19) Uani 1 1 d . . . . .
C41D C 0.8568(4) 0.4090(5) 0.0472(4) 0.0360(18) Uani 1 1 d . . . . .
C42 C 0.6238(4) 0.6591(4) 0.3080(3) 0.0262(14) Uani 1 1 d . . . . .
H42 H 0.610981 0.711413 0.311087 0.031 Uiso 1 1 calc R U . . .
C42A C 0.2449(6) 0.9628(5) 0.3624(5) 0.058(3) Uani 1 1 d . . . . .
H42A H 0.250348 0.956218 0.320979 0.069 Uiso 1 1 calc R U . . .
C42B C 0.8005(8) 0.1456(6) 0.3536(6) 0.081(4) Uani 1 1 d . . . . .
H42B H 0.809050 0.166914 0.386108 0.097 Uiso 1 1 calc R U . . .
C42C C 0.0646(5) 0.9075(5) 0.1509(5) 0.050(2) Uani 1 1 d . . . . .
H42C H 0.102405 0.919808 0.112555 0.060 Uiso 1 1 calc R U . . .
C42D C 0.8768(5) 0.4097(6) -0.0152(5) 0.049(2) Uani 1 1 d . . . . .
H42D H 0.836375 0.420944 -0.041757 0.059 Uiso 1 1 calc R U . . .
C43 C 0.5877(5) 0.7294(4) 0.1476(4) 0.0319(16) Uani 1 1 d . . . . .
H43 H 0.644047 0.718188 0.134984 0.038 Uiso 1 1 calc R U . . .
C43A C 0.2211(7) 1.0366(6) 0.3730(7) 0.073(4) Uani 1 1 d . . . . .
H43A H 0.206730 1.078864 0.338572 0.088 Uiso 1 1 calc R U . . .
C43B C 0.8257(10) 0.0684(7) 0.3551(10) 0.145(10) Uani 1 1 d . . . . .
H43B H 0.852583 0.036414 0.388587 0.174 Uiso 1 1 calc R U . . .
C43C C -0.0175(6) 0.9348(6) 0.1517(6) 0.060(3) Uani 1 1 d . . . . .
H43C H -0.036279 0.967172 0.114262 0.072 Uiso 1 1 calc R U . . .
C43D C 0.9573(5) 0.3938(6) -0.0393(5) 0.059(3) Uani 1 1 d . . . . .
H43D H 0.972248 0.392868 -0.082421 0.070 Uiso 1 1 calc R U . . .
C44 C 0.3685(4) 0.4977(4) 0.2004(3) 0.0279(15) Uani 1 1 d . . . . .
H44 H 0.312880 0.507281 0.216419 0.034 Uiso 1 1 calc R U . . .
C44A C 0.2179(7) 1.0499(6) 0.4277(7) 0.073(4) Uani 1 1 d . . . . .
H44A H 0.201238 1.100642 0.433291 0.088 Uiso 1 1 calc R U . . .
C44B C 0.8128(9) 0.0388(7) 0.3107(12) 0.125(8) Uani 1 1 d . . . . .
H44B H 0.823606 -0.016001 0.315589 0.150 Uiso 1 1 calc R U . . .
C44C C -0.0692(6) 0.9139(6) 0.2075(7) 0.065(3) Uani 1 1 d . . . . .
H44C H -0.125114 0.930346 0.207453 0.077 Uiso 1 1 calc R U . . .
C44D C 1.0151(5) 0.3795(6) -0.0012(5) 0.057(3) Uani 1 1 d . . . . .
H44D H 1.069815 0.367248 -0.018027 0.068 Uiso 1 1 calc R U . . .
C45 C 0.4192(4) 0.5617(4) 0.1757(3) 0.0254(14) Uani 1 1 d . . . . .
C45A C 0.2377(9) 0.9926(9) 0.4742(9) 0.108(6) Uani 1 1 d . . . . .
H45A H 0.239651 1.003057 0.513370 0.129 Uiso 1 1 calc R U . . .
C45B C 0.7824(8) 0.0882(11) 0.2545(12) 0.149(10) Uani 1 1 d . . . . .
H45B H 0.780524 0.068498 0.219567 0.178 Uiso 1 1 calc R U . . .
C45C C -0.0458(6) 0.8709(6) 0.2629(6) 0.061(3) Uani 1 1 d . . . . .
H45C H -0.084509 0.858645 0.300685 0.074 Uiso 1 1 calc R U . . .
C45D C 0.9962(6) 0.3823(6) 0.0614(5) 0.060(3) Uani 1 1 d . . . . .
H45D H 1.037126 0.374866 0.087089 0.072 Uiso 1 1 calc R U . . .
C46A C 0.2572(7) 0.9126(6) 0.4694(5) 0.067(3) Uani 1 1 d . . . . .
H46A H 0.267418 0.870547 0.505341 0.080 Uiso 1 1 calc R U . . .
C46B C 0.7562(7) 0.1655(7) 0.2534(8) 0.088(5) Uani 1 1 d . . . . .
H46B H 0.734100 0.200034 0.218227 0.106 Uiso 1 1 calc R U . . .
C46C C 0.0371(5) 0.8442(5) 0.2642(5) 0.047(2) Uani 1 1 d . . . . .
H46C H 0.055521 0.815359 0.302754 0.057 Uiso 1 1 calc R U . . .
C46D C 0.9145(5) 0.3966(5) 0.0855(4) 0.046(2) Uani 1 1 d . . . . .
H46D H 0.899096 0.397731 0.128546 0.055 Uiso 1 1 calc R U . . .
C51 C 0.3031(5) 0.4769(4) 0.3690(4) 0.0330(16) Uani 1 1 d . . . . .
H51 H 0.261139 0.444414 0.372068 0.040 Uiso 1 1 calc R U . . .
C52 C 0.6997(4) 0.6381(4) 0.2813(4) 0.0306(16) Uani 1 1 d . . . . .
H52 H 0.739128 0.675747 0.266447 0.037 Uiso 1 1 calc R U . . .
C53 C 0.5625(4) 0.7945(4) 0.1651(4) 0.0324(16) Uani 1 1 d . . . . .
H53 H 0.600800 0.827006 0.168825 0.039 Uiso 1 1 calc R U . . .
C54 C 0.3990(4) 0.4238(4) 0.2011(4) 0.0309(16) Uani 1 1 d . . . . .
H54 H 0.364594 0.381835 0.217243 0.037 Uiso 1 1 calc R U . . .
C61 C 0.0962(5) 0.6805(5) 0.4118(4) 0.042(2) Uani 1 1 d . . . . .
H61 H 0.055559 0.645902 0.416546 0.051 Uiso 1 1 calc R U . . .
C62 C 0.9086(5) 0.4438(5) 0.2354(4) 0.0377(18) Uani 1 1 d . . . . .
H62 H 0.945773 0.483534 0.221100 0.045 Uiso 1 1 calc R U . . .
C63 C 0.3453(5) 0.9926(5) 0.1904(5) 0.045(2) Uani 1 1 d . . . . .
H63 H 0.384961 1.028488 0.184508 0.054 Uiso 1 1 calc R U . . .
C64 C 0.6152(5) 0.2444(5) 0.1330(5) 0.048(2) Uani 1 1 d . . . . .
H64 H 0.577331 0.205814 0.142399 0.057 Uiso 1 1 calc R U . . .
C71 C 0.0766(5) 0.7529(6) 0.4247(4) 0.048(2) Uani 1 1 d . . . . .
H71 H 0.021176 0.769647 0.435000 0.058 Uiso 1 1 calc R U . . .
C72 C 0.9345(5) 0.3638(5) 0.2444(4) 0.0398(19) Uani 1 1 d . . . . .
H72 H 0.990874 0.348879 0.236794 0.048 Uiso 1 1 calc R U . . .
C73 C 0.2662(6) 1.0187(5) 0.1898(5) 0.049(2) Uani 1 1 d . . . . .
H73 H 0.251063 1.073247 0.183561 0.058 Uiso 1 1 calc R U . . .
C74 C 0.6919(5) 0.2329(5) 0.1019(5) 0.054(3) Uani 1 1 d . . . . .
H74 H 0.707407 0.184300 0.091901 0.065 Uiso 1 1 calc R U . . .
C81 C 0.1353(5) 0.8011(5) 0.4229(4) 0.046(2) Uani 1 1 d . . . . .
H81 H 0.120982 0.847848 0.435995 0.055 Uiso 1 1 calc R U . . .
C82 C 0.8800(5) 0.3057(5) 0.2640(4) 0.0390(18) Uani 1 1 d . . . . .
H82 H 0.898645 0.251948 0.269847 0.047 Uiso 1 1 calc R U . . .
C83 C 0.2068(6) 0.9679(4) 0.1980(4) 0.044(2) Uani 1 1 d . . . . .
H83 H 0.151690 0.986855 0.196807 0.053 Uiso 1 1 calc R U . . .
C84 C 0.7475(5) 0.2880(5) 0.0846(5) 0.051(2) Uani 1 1 d . . . . .
H84 H 0.799933 0.278947 0.061978 0.062 Uiso 1 1 calc R U . . .
C91 C 0.2171(5) 0.7799(5) 0.4011(4) 0.0376(18) Uani 1 1 d . . . . .
C92 C 0.7962(5) 0.3285(4) 0.2751(4) 0.0332(16) Uani 1 1 d . . . . .
C93 C 0.2317(5) 0.8855(4) 0.2084(4) 0.0377(18) Uani 1 1 d . . . . .
C94 C 0.7240(5) 0.3588(5) 0.1015(4) 0.039(2) Uani 1 1 d . . . . .
C101 C 0.2381(4) 0.7119(4) 0.3815(3) 0.0301(15) Uani 1 1 d . . . . .
C102 C 0.7683(4) 0.4070(4) 0.2637(3) 0.0302(16) Uani 1 1 d . . . . .
C103 C 0.3091(4) 0.8584(4) 0.2124(4) 0.0310(16) Uani 1 1 d . . . . .
C104 C 0.6502(4) 0.3714(4) 0.1372(4) 0.0316(16) Uani 1 1 d . . . . .
C111 C 0.1781(5) 0.6602(5) 0.3916(4) 0.0375(18) Uani 1 1 d . . . . .
C112 C 0.8250(4) 0.4617(4) 0.2486(4) 0.0328(17) Uani 1 1 d . . . . .
C113 C 0.3679(5) 0.9126(4) 0.1998(4) 0.0344(17) Uani 1 1 d . . . . .
C121 C 0.3597(5) 0.7933(5) 0.3999(4) 0.0368(18) Uani 1 1 d . . . . .
C122 C 0.6614(5) 0.2907(4) 0.3310(4) 0.0350(17) Uani 1 1 d . . . . .
C123 C 0.1999(4) 0.7651(4) 0.1909(4) 0.0316(16) Uani 1 1 d . . . . .
C124 C 0.7421(5) 0.4989(4) 0.0668(4) 0.0330(16) Uani 1 1 d . . . . .
C131 C 0.4613(4) 0.6946(4) 0.3808(3) 0.0277(15) Uani 1 1 d . . . . .
C132 C 0.5560(4) 0.3849(4) 0.3557(3) 0.0286(15) Uani 1 1 d . . . . .
C133 C 0.3054(4) 0.6679(4) 0.1728(3) 0.0257(14) Uani 1 1 d . . . . .
C134 C 0.6358(4) 0.5910(4) 0.0937(3) 0.0294(15) Uani 1 1 d . . . . .
C141 C 0.4818(4) 0.6240(4) 0.3575(3) 0.0267(14) Uani 1 1 d . . . . .
C142 C 0.5290(4) 0.4695(4) 0.3438(3) 0.0276(15) Uani 1 1 d . . . . .
C143 C 0.3905(4) 0.6414(4) 0.1722(3) 0.0276(15) Uani 1 1 d . . . . .
C144 C 0.5580(4) 0.6028(4) 0.1325(3) 0.0276(15) Uani 1 1 d . . . . .
C151 C 0.4222(4) 0.5730(4) 0.3618(3) 0.0267(14) Uani 1 1 d . . . . .
C152 C 0.5862(4) 0.5273(4) 0.3245(3) 0.0257(14) Uani 1 1 d . . . . .
C153 C 0.4497(4) 0.6944(4) 0.1662(3) 0.0265(14) Uani 1 1 d . . . . .
C154 C 0.5015(4) 0.5438(4) 0.1538(3) 0.0280(15) Uani 1 1 d . . . . .
C161 C 0.2829(5) 0.5541(4) 0.3751(3) 0.0325(16) Uani 1 1 d . . . . .
C162 C 0.7207(4) 0.5608(4) 0.2754(4) 0.0313(16) Uani 1 1 d . . . . .
C163 C 0.4784(5) 0.8157(4) 0.1783(4) 0.0323(17) Uani 1 1 d . . . . .
C164 C 0.4834(5) 0.4081(4) 0.1774(4) 0.0325(16) Uani 1 1 d . . . . .
C171 C 0.4464(4) 0.4960(4) 0.3556(3) 0.0261(14) Uani 1 1 d . . . . .
C172 C 0.5624(4) 0.6038(4) 0.3317(3) 0.0239(14) Uani 1 1 d . . . . .
C173 C 0.5316(4) 0.6755(4) 0.1474(3) 0.0267(14) Uani 1 1 d . . . . .
C174 C 0.5936(5) 0.3145(5) 0.1506(4) 0.0382(19) Uani 1 1 d . . . . .
B11 B 0.3258(5) 0.6953(5) 0.3482(4) 0.0286(17) Uani 1 1 d . . . . .
B12 B 0.6745(5) 0.4332(5) 0.2691(4) 0.0286(17) Uani 1 1 d . . . . .
B13 B 0.3367(5) 0.7680(5) 0.2238(4) 0.0295(17) Uani 1 1 d . . . . .
B14 B 0.6263(5) 0.4492(5) 0.1579(4) 0.0250(16) Uani 1 1 d . . . . .
C36C C 0.5288(7) 0.9383(6) 0.2488(7) 0.072(3) Uani 1 1 d . . . C 1
H36C H 0.504136 0.905885 0.288119 0.087 Uiso 1 1 calc R U . C 1
O1W O 0.7380(18) 0.8291(17) 0.1815(15) 0.068(8) Uiso 0.25 1 d . . P . .
H1WA H 0.725256 0.856579 0.146029 0.102 Uiso 0.25 1 d R U P . .
H1WB H 0.697686 0.804669 0.204009 0.102 Uiso 0.25 1 d R U P . .
O15 O 0.2893(16) 0.3171(15) 0.3372(13) 0.057(6) Uiso 0.25 1 d D . P . .
H15 H 0.267175 0.292183 0.318951 0.086 Uiso 0.25 1 calc R U P . .
C1 C 0.338(3) 0.263(2) 0.3802(19) 0.071(12) Uiso 0.25 1 d D . P . .
H1A H 0.367452 0.222789 0.359897 0.106 Uiso 0.25 1 calc R U P . .
H1B H 0.303477 0.236781 0.419391 0.106 Uiso 0.25 1 calc R U P . .
H1C H 0.377664 0.291193 0.390369 0.106 Uiso 0.25 1 calc R U P . .
C1Q C 0.4350(13) 0.5526(13) 0.0113(7) 0.109(6) Uani 1 1 d . . . D -1
H1Q H 0.391462 0.589507 0.019515 0.130 Uiso 0.5 1 calc R U P D -1
C2Q C 0.5181(17) 0.5771(16) -0.0149(8) 0.165(13) Uani 1 1 d . . . . .
H2Q H 0.529129 0.630749 -0.025602 0.198 Uiso 1 1 calc R U . D .
C3Q C 0.4237(13) 0.4778(13) 0.0229(8) 0.113(8) Uani 1 1 d . . . . .
H3Q H 0.370003 0.462233 0.038121 0.136 Uiso 1 1 calc R U . D .
C4Q C 0.391(2) 0.6009(14) 0.0178(12) 0.085(10) Uani 0.5 1 d . . P E -2
H4QA H 0.339154 0.579931 0.037100 0.127 Uiso 0.5 1 d R U P E -2
H4QB H 0.385734 0.637282 -0.022910 0.127 Uiso 0.5 1 d R U P E -2
H4QC H 0.406934 0.627482 0.044670 0.127 Uiso 0.5 1 d R U P E -2
C02O C 0.6370(7) 0.5106(6) 0.4749(4) 0.055(2) Uani 1 1 d . . . . .
H02O H 0.598305 0.550302 0.485436 0.065 Uiso 1 1 calc R U . . .
C03C C 0.7731(6) 0.4696(6) 0.4409(5) 0.056(3) Uani 1 1 d . . . . .
H03C H 0.828073 0.481490 0.426968 0.067 Uiso 1 1 calc R U . . .
C03I C 0.7148(7) 0.5260(6) 0.4557(5) 0.056(2) Uani 1 1 d . . . . .
H03I H 0.730168 0.576679 0.452115 0.067 Uiso 1 1 calc R U . . .
C030 C 0.6694(6) 0.3817(6) 0.4651(4) 0.055(2) Uani 1 1 d . . . . .
H030 H 0.652601 0.331781 0.467887 0.066 Uiso 1 1 calc R U . . .
C034 C 0.7507(6) 0.3948(5) 0.4465(5) 0.054(2) Uani 1 1 d . . . . .
C035 C 0.6120(6) 0.4388(6) 0.4798(4) 0.053(2) Uani 1 1 d . . . . .
H035 H 0.556505 0.428516 0.492902 0.064 Uiso 1 1 calc R U . . .
C036 C 0.8129(6) 0.3326(6) 0.4300(5) 0.063(3) Uani 1 1 d . . . . .
H03A H 0.786155 0.285411 0.433870 0.094 Uiso 1 1 calc R U . . .
H03B H 0.852637 0.319734 0.459078 0.094 Uiso 1 1 calc R U . . .
H03D H 0.840531 0.352243 0.386162 0.094 Uiso 1 1 calc R U . . .
C3Y C 0.7764(13) 0.8849(14) -0.0010(10) 0.143(14) Uiso 0.5 1 d G . P F 1
H3Y H 0.725778 0.897941 0.022263 0.171 Uiso 0.5 1 calc R U P F 1
C2Y C 0.7798(11) 0.8401(11) -0.0432(9) 0.070(6) Uiso 0.5 1 d G . P F 1
H2Y H 0.731512 0.822489 -0.048776 0.084 Uiso 0.5 1 calc R U P F 1
C1Y C 0.8539(14) 0.8210(12) -0.0773(9) 0.151(15) Uiso 0.5 1 d G . P F 1
C6Y C 0.9246(11) 0.8467(16) -0.0692(13) 0.156(16) Uiso 0.5 1 d G . P F 1
H6Y H 0.975184 0.833603 -0.092445 0.188 Uiso 0.5 1 calc R U P F 1
C5Y C 0.9212(14) 0.8915(15) -0.0270(14) 0.137(13) Uiso 0.5 1 d G . P F 1
H5Y H 0.969451 0.909055 -0.021406 0.165 Uiso 0.5 1 calc R U P F 1
C4Y C 0.8471(18) 0.9106(14) 0.0071(12) 0.164(17) Uiso 0.5 1 d G . P F 1
H4Y H 0.844749 0.941225 0.035949 0.196 Uiso 0.5 1 calc R U P F 1
C7Y C 0.8177(14) 0.7779(12) -0.1183(10) 0.064(5) Uiso 0.5 1 d . . P F 1
H7YA H 0.852674 0.783593 -0.159613 0.095 Uiso 0.5 1 calc R U P F 1
H7YB H 0.763114 0.801577 -0.124691 0.095 Uiso 0.5 1 calc R U P F 1
H7YC H 0.815007 0.721967 -0.095677 0.095 Uiso 0.5 1 calc R U P F 1
C4P C 0.3332(11) 0.9204(10) 0.0519(7) 0.095(9) Uani 0.5 1 d G U P G 1
H4P H 0.290720 0.955765 0.064681 0.114 Uiso 0.5 1 calc R U P G 1
C3P C 0.4132(13) 0.9394(8) 0.0401(9) 0.063(6) Uani 0.5 1 d G U P G 1
H3P H 0.425430 0.987637 0.044854 0.076 Uiso 0.5 1 calc R U P G 1
C2P C 0.4753(10) 0.8876(13) 0.0214(12) 0.138(5) Uani 0.5 1 d G U P G 1
C1P C 0.4574(15) 0.8170(11) 0.0145(11) 0.115(4) Uani 0.5 1 d G U P G 1
H1P H 0.499904 0.781640 0.001713 0.138 Uiso 0.5 1 calc R U P G 1
C6P C 0.3774(17) 0.7981(8) 0.0263(8) 0.103(10) Uani 0.5 1 d G U P G 1
H6P H 0.365194 0.749766 0.021540 0.123 Uiso 0.5 1 calc R U P G 1
C5P C 0.3153(12) 0.8498(12) 0.0450(8) 0.097(9) Uani 0.5 1 d G U P G 1
H5P H 0.260602 0.836827 0.053024 0.116 Uiso 0.5 1 calc R U P G 1
C7P C 0.561(3) 0.910(3) -0.001(3) 0.19(2) Uiso 0.5 1 d . . P G 1
H7PA H 0.598834 0.864810 0.014192 0.287 Uiso 0.5 1 calc R U P G 1
H7PB H 0.569525 0.953379 0.015369 0.287 Uiso 0.5 1 calc R U P G 1
H7PC H 0.571749 0.927028 -0.047776 0.287 Uiso 0.5 1 calc R U P G 1
C4Z C 0.0518(17) 0.1888(13) 0.3748(9) 0.16(2) Uiso 0.5 1 d DG . P H 1
H4Z H 0.049047 0.211922 0.408573 0.192 Uiso 0.5 1 calc R U P H 1
C3Z C 0.0189(15) 0.1174(13) 0.3863(8) 0.099(10) Uiso 0.5 1 d DG . P H 1
C2Z C 0.0229(14) 0.0835(11) 0.3368(10) 0.137(13) Uiso 0.5 1 d G . P H 1
H2Z H 0.000480 0.034690 0.344664 0.165 Uiso 0.5 1 calc R U P H 1
C1Z C 0.0597(14) 0.1211(11) 0.2759(9) 0.121(11) Uiso 0.5 1 d G . P H 1
H1Z H 0.062466 0.097924 0.242062 0.145 Uiso 0.5 1 calc R U P H 1
C6Z C 0.0926(12) 0.1925(11) 0.2644(8) 0.073(6) Uiso 0.5 1 d G . P H 1
H6Z H 0.117743 0.218158 0.222714 0.088 Uiso 0.5 1 calc R U P H 1
C5Z C 0.0886(15) 0.2263(10) 0.3138(10) 0.134(13) Uiso 0.5 1 d G . P H 1
H5Z H 0.111034 0.275158 0.305969 0.161 Uiso 0.5 1 calc R U P H 1
C7Z C -0.003(3) 0.066(2) 0.4496(9) 0.24(3) Uiso 0.5 1 d D . P H 1
H7ZA H 0.001574 0.092933 0.481258 0.357 Uiso 0.5 1 calc R U P H 1
H7ZB H 0.033110 0.017892 0.455316 0.357 Uiso 0.5 1 calc R U P H 1
H7ZC H -0.059242 0.052694 0.455186 0.357 Uiso 0.5 1 calc R U P H 1
Cl2 Cl 0.0851(6) 0.8660(4) -0.0163(4) 0.116(3) Uani 0.5 1 d D . P I 2
O5 O 0.0009(9) 0.852(2) -0.0105(18) 0.109(13) Uiso 0.25 1 d D . P I 2
O6 O 0.1237(12) 0.8115(10) 0.0282(8) 0.117(7) Uiso 0.5 1 d D . P I 2
O7 O 0.108(3) 0.9403(12) -0.0138(19) 0.16(2) Uiso 0.25 1 d D . P I 2
O8 O 0.1176(19) 0.8708(19) -0.0810(7) 0.096(11) Uiso 0.25 1 d D . P I 2
O9 O 0.4671(19) 0.8732(18) -0.0603(16) 0.169(11) Uiso 0.5 1 d . . P A 2
O10 O 0.4858(19) 0.7692(18) 0.0175(15) 0.158(10) Uiso 0.5 1 d . . P A 2
O11 O 0.4789(17) 0.8940(16) 0.0297(16) 0.138(5) Uani 0.5 1 d . . P A 2
O12 O 0.6123(16) 0.8377(15) -0.0164(13) 0.138(5) Uani 0.5 1 d . . P A 2
O27 O 0.026(3) 0.161(3) 0.378(2) 0.131(12) Uiso 0.3333 1 d . . P J 2
H27 H 0.046128 0.199808 0.381479 0.197 Uiso 0.3333 1 calc R U P J 2
C28 C 0.048(3) 0.156(3) 0.315(2) 0.109(15) Uiso 0.3333 1 d . . P J 2
H28A H 0.059214 0.208303 0.286200 0.164 Uiso 0.3333 1 calc R U P J 2
H28B H 0.003584 0.136482 0.302352 0.164 Uiso 0.3333 1 calc R U P J 2
H28C H 0.096645 0.120040 0.311768 0.164 Uiso 0.3333 1 calc R U P J 2
C1X C 0.5417(15) -0.0057(13) 0.4751(11) 0.104(7) Uani 0.5 1 d D U P K -1
C2X C 0.5389(17) -0.0396(16) 0.5398(12) 0.120(6) Uani 0.5 1 d D U P K -1
H2X H 0.582185 -0.075438 0.555022 0.144 Uiso 0.5 1 calc R U P K -1
C3X C 0.4732(19) -0.0215(18) 0.5825(11) 0.144(10) Uani 0.5 1 d D U P K -1
H3X H 0.470887 -0.046163 0.626741 0.173 Uiso 0.5 1 calc R U P K -1
C4X C 0.4107(19) 0.0324(15) 0.5609(13) 0.115(8) Uani 0.5 1 d D U P K -1
H4X H 0.367078 0.046679 0.590411 0.138 Uiso 0.5 1 calc R U P K -1
C5X C 0.4123(17) 0.0654(14) 0.4961(14) 0.129(9) Uani 0.5 1 d D U P K -1
H5X H 0.369080 0.101198 0.480828 0.154 Uiso 0.5 1 calc R U P K -1
C6X C 0.4775(18) 0.0457(18) 0.4539(13) 0.120(6) Uani 0.5 1 d D U P K -1
H6X H 0.478195 0.067807 0.409455 0.144 Uiso 0.5 1 calc R U P K -1
C7X C 0.6141(19) -0.024(3) 0.4280(15) 0.158(16) Uani 0.5 1 d D U P K -1
H7XA H 0.657754 -0.052222 0.451045 0.237 Uiso 0.5 1 calc R U P K -1
H7XB H 0.632955 0.025788 0.398685 0.237 Uiso 0.5 1 calc R U P K -1
H7XC H 0.598291 -0.055705 0.403963 0.237 Uiso 0.5 1 calc R U P K -1
O17 O 0.155(3) 0.893(3) -0.013(3) 0.129(16) Uiso 0.25 1 d . . P L 3
O3 O 0.046(3) 0.823(3) -0.052(3) 0.138(17) Uiso 0.25 1 d . . P M 3
O18 O 0.055(2) 0.9250(18) 0.0008(15) 0.069(8) Uiso 0.25 1 d . . P L 3
O3W O 0.268(3) 0.901(3) 0.033(3) 0.095(15) Uiso 0.2 1 d . . P N 6
H3WA H 0.258420 0.861996 0.078112 0.143 Uiso 0.2 1 d R U P N 6
H3WB H 0.274130 0.905126 -0.006498 0.143 Uiso 0.2 1 d R U P N 6

loop_
_atom_site_aniso_label
_atom_site_aniso_U_11
_atom_site_aniso_U_22
_atom_site_aniso_U_33
_atom_site_aniso_U_23
_atom_site_aniso_U_13
_atom_site_aniso_U_12
Br1 0.0473(6) 0.0491(6) 0.0744(7) -0.0190(5) -0.0009(5) -0.0087(4)
Br2 0.0571(7) 0.0547(6) 0.0886(9) 0.0003(6) -0.0299(6) -0.0137(5)
Br3 0.0737(8) 0.0605(7) 0.1069(11) -0.0448(7) -0.0235(7) 0.0095(6)
Br4 0.0499(7) 0.1043(11) 0.1041(12) 0.0053(9) 0.0073(7) -0.0071(7)
Zn1 0.0305(6) 0.0372(6) 0.0549(7) -0.0069(5) -0.0027(5) -0.0020(5)
Cl1 0.0351(11) 0.0654(14) 0.0683(15) -0.0265(13) -0.0130(10) -0.0053(10)
O13 0.052(5) 0.086(5) 0.093(6) -0.028(5) 0.007(4) -0.005(4)
O14 0.057(5) 0.110(7) 0.100(7) -0.032(6) 0.016(5) -0.018(5)
O16 0.045(4) 0.097(6) 0.084(5) -0.048(5) -0.005(4) -0.011(4)
O4 0.093(7) 0.074(5) 0.129(8) -0.033(6) -0.041(6) -0.016(5)
Cl9 0.240(12) 0.054(3) 0.053(4) -0.013(3) -0.064(5) 0.035(5)
O1 0.026(3) 0.027(2) 0.024(2) -0.003(2) -0.0054(19) -0.0039(19)
O2 0.018(2) 0.027(2) 0.028(2) -0.009(2) -0.0045(19) -0.0025(18)
N11 0.024(3) 0.026(3) 0.037(3) -0.009(3) -0.013(3) -0.002(2)
N12 0.033(3) 0.022(3) 0.028(3) -0.005(2) -0.009(3) -0.001(2)
N13 0.021(3) 0.027(3) 0.033(3) -0.007(3) -0.003(2) -0.006(2)
N14 0.025(3) 0.027(3) 0.022(3) -0.003(2) -0.001(2) -0.011(2)
N21 0.019(3) 0.024(3) 0.034(3) -0.005(2) -0.004(2) -0.005(2)
N22 0.024(3) 0.027(3) 0.033(3) -0.009(3) -0.005(2) -0.004(2)
N23 0.027(3) 0.027(3) 0.030(3) -0.002(2) -0.002(2) -0.015(2)
N24 0.020(3) 0.032(3) 0.032(3) -0.011(3) -0.002(2) -0.013(2)
N31 0.017(3) 0.040(3) 0.037(3) -0.008(3) -0.004(3) -0.009(3)
N32 0.017(3) 0.034(3) 0.050(4) -0.021(3) -0.005(3) -0.004(2)
N33 0.027(3) 0.022(3) 0.049(4) -0.009(3) -0.010(3) -0.011(2)
N34 0.031(3) 0.028(3) 0.041(4) -0.013(3) 0.001(3) -0.012(3)
N41 0.026(3) 0.038(3) 0.048(4) -0.019(3) -0.002(3) -0.001(3)
N42 0.034(4) 0.024(3) 0.048(4) -0.007(3) -0.005(3) 0.003(3)
N43 0.030(3) 0.026(3) 0.042(4) -0.005(3) -0.011(3) -0.005(3)
N44 0.026(3) 0.036(3) 0.042(4) -0.015(3) 0.003(3) -0.009(3)
C11 0.051(5) 0.032(4) 0.058(5) -0.025(4) -0.018(4) 0.000(4)
C12 0.055(6) 0.018(3) 0.049(5) -0.003(3) -0.002(4) -0.004(3)
C13 0.018(4) 0.042(4) 0.057(5) -0.012(4) -0.013(3) -0.006(3)
C14 0.028(4) 0.052(5) 0.043(5) -0.017(4) 0.008(3) -0.015(4)
C21 0.043(5) 0.042(4) 0.049(5) -0.025(4) -0.022(4) 0.004(4)
C22 0.049(5) 0.019(3) 0.038(4) 0.000(3) 0.000(4) -0.011(3)
C23 0.029(4) 0.046(5) 0.057(5) -0.022(4) -0.008(4) -0.010(4)
C24 0.043(5) 0.039(4) 0.036(4) -0.006(4) -0.004(4) -0.017(4)
C31 0.030(4) 0.034(4) 0.032(4) -0.008(3) -0.012(3) -0.008(3)
C31A 0.015(3) 0.049(5) 0.041(4) -0.009(4) 0.003(3) -0.012(3)
C31B 0.014(3) 0.039(4) 0.050(5) -0.018(4) 0.000(3) -0.008(3)
C31C 0.036(5) 0.023(4) 0.090(7) -0.005(4) -0.037(5) -0.006(3)
C31D 0.032(4) 0.031(4) 0.060(5) -0.017(4) -0.001(4) -0.009(3)
C32 0.036(4) 0.022(3) 0.033(4) -0.003(3) -0.006(3) -0.003(3)
C32A 0.037(5) 0.061(6) 0.040(5) -0.009(4) -0.004(4) -0.013(4)
C32B 0.023(4) 0.054(5) 0.058(5) -0.019(4) -0.009(4) -0.011(4)
C32C 0.057(7) 0.046(6) 0.110(10) -0.001(6) -0.011(7) -0.027(5)
C32D 0.046(5) 0.056(5) 0.059(6) -0.019(5) -0.011(4) -0.028(4)
C33 0.023(4) 0.032(4) 0.044(4) -0.011(3) -0.009(3) -0.003(3)
C33A 0.031(5) 0.098(8) 0.069(7) -0.026(6) -0.031(5) -0.007(5)
C33B 0.022(4) 0.054(6) 0.108(9) -0.040(6) 0.003(5) -0.019(4)
C33C 0.091(10) 0.057(7) 0.132(13) 0.002(8) -0.028(9) -0.048(7)
C33D 0.072(8) 0.087(8) 0.085(9) -0.036(7) -0.010(7) -0.047(7)
C34 0.035(4) 0.025(4) 0.037(4) 0.003(3) -0.004(3) -0.015(3)
C34A 0.021(4) 0.083(7) 0.072(7) -0.022(6) -0.003(4) -0.024(5)
C34B 0.034(5) 0.049(5) 0.089(8) -0.026(6) 0.015(5) -0.011(4)
C34C 0.102(11) 0.047(6) 0.104(11) -0.007(7) -0.033(9) -0.027(6)
C34D 0.057(7) 0.052(6) 0.117(11) -0.037(7) 0.012(7) -0.028(5)
C35A 0.057(6) 0.060(6) 0.069(7) -0.017(5) 0.022(5) -0.038(5)
C35B 0.043(5) 0.045(5) 0.057(6) -0.008(4) 0.006(4) -0.010(4)
C35C 0.066(8) 0.088(9) 0.097(10) -0.032(8) -0.042(7) 0.007(7)
C35D 0.101(10) 0.060(7) 0.090(10) 0.012(7) -0.014(8) -0.041(7)
C36A 0.051(6) 0.065(6) 0.035(4) -0.010(4) 0.002(4) -0.032(5)
C36B 0.024(4) 0.040(4) 0.064(6) -0.023(4) 0.004(4) -0.007(3)
C36D 0.061(7) 0.060(6) 0.074(8) 0.001(6) -0.016(6) -0.029(5)
C41 0.034(4) 0.026(3) 0.037(4) -0.008(3) 0.001(3) -0.016(3)
C41A 0.041(5) 0.046(5) 0.051(5) -0.020(4) -0.005(4) 0.007(4)
C41B 0.038(5) 0.034(4) 0.076(7) -0.017(5) 0.003(5) 0.009(4)
C41C 0.030(4) 0.031(4) 0.056(5) -0.017(4) -0.005(4) 0.001(3)
C41D 0.021(4) 0.046(4) 0.043(4) -0.017(4) 0.001(3) -0.008(3)
C42 0.021(3) 0.027(3) 0.034(4) -0.010(3) -0.006(3) -0.006(3)
C42A 0.050(6) 0.046(5) 0.066(7) -0.014(5) 0.013(5) 0.001(4)
C42B 0.087(9) 0.058(6) 0.070(8) -0.004(6) 0.017(7) 0.019(6)
C42C 0.034(5) 0.053(5) 0.065(6) -0.015(5) -0.018(4) 0.003(4)
C42D 0.023(4) 0.078(6) 0.057(6) -0.036(5) 0.003(4) -0.013(4)
C43 0.027(4) 0.028(4) 0.040(4) -0.003(3) -0.005(3) -0.012(3)
C43A 0.058(7) 0.039(5) 0.099(10) -0.003(6) 0.013(6) 0.011(5)
C43B 0.138(15) 0.033(6) 0.183(18) 0.006(8) 0.093(14) 0.028(8)
C43C 0.042(6) 0.047(5) 0.101(9) -0.027(6) -0.039(6) 0.014(4)
C43D 0.026(4) 0.100(8) 0.063(6) -0.047(6) 0.008(4) -0.016(5)
C44 0.021(3) 0.028(3) 0.036(4) -0.012(3) 0.001(3) -0.010(3)
C44A 0.069(8) 0.036(5) 0.108(11) -0.025(6) -0.007(7) 0.017(5)
C44B 0.077(10) 0.033(6) 0.24(2) -0.043(10) 0.013(12) 0.022(6)
C44C 0.034(5) 0.062(6) 0.111(10) -0.043(7) -0.020(6) 0.005(5)
C44D 0.024(4) 0.084(7) 0.071(7) -0.040(6) -0.004(4) 0.003(4)
C45 0.024(4) 0.027(3) 0.027(3) -0.008(3) -0.006(3) -0.008(3)
C45A 0.104(11) 0.108(11) 0.136(14) -0.098(12) 0.020(10) -0.004(9)
C45B 0.061(9) 0.136(15) 0.32(3) -0.173(19) -0.054(13) 0.025(9)
C45C 0.047(6) 0.050(6) 0.087(8) -0.031(6) 0.008(6) -0.004(5)
C45D 0.036(5) 0.081(7) 0.070(7) -0.029(6) -0.018(5) 0.005(5)
C46A 0.096(9) 0.040(5) 0.066(7) -0.022(5) -0.020(6) 0.021(5)
C46B 0.062(7) 0.070(7) 0.167(14) -0.084(9) -0.038(8) 0.021(6)
C46C 0.042(5) 0.035(4) 0.064(6) -0.018(4) 0.003(4) -0.003(4)
C46D 0.043(5) 0.056(5) 0.036(4) -0.012(4) -0.004(4) 0.001(4)
C51 0.031(4) 0.031(4) 0.038(4) -0.005(3) -0.009(3) -0.012(3)
C52 0.030(4) 0.025(3) 0.039(4) -0.007(3) -0.010(3) -0.009(3)
C53 0.028(4) 0.029(4) 0.039(4) -0.001(3) -0.007(3) -0.014(3)
C54 0.020(4) 0.032(4) 0.040(4) -0.008(3) -0.002(3) -0.010(3)
C61 0.027(4) 0.050(5) 0.046(5) -0.011(4) 0.003(4) -0.007(4)
C62 0.027(4) 0.043(4) 0.043(4) -0.012(4) -0.007(3) -0.001(3)
C63 0.037(5) 0.035(4) 0.067(6) -0.011(4) -0.021(4) -0.005(4)
C64 0.050(5) 0.034(4) 0.066(6) -0.026(4) 0.003(4) -0.016(4)
C71 0.026(4) 0.063(6) 0.052(5) -0.017(5) 0.007(4) -0.001(4)
C72 0.021(4) 0.050(5) 0.050(5) -0.020(4) -0.009(3) 0.009(3)
C73 0.046(5) 0.027(4) 0.069(6) -0.007(4) -0.008(5) -0.009(4)
C74 0.041(5) 0.042(5) 0.089(7) -0.041(5) 0.011(5) -0.009(4)
C81 0.042(5) 0.044(5) 0.047(5) -0.017(4) 0.003(4) 0.005(4)
C82 0.037(5) 0.034(4) 0.046(5) -0.013(4) -0.014(4) 0.013(3)
C83 0.046(5) 0.027(4) 0.061(6) -0.011(4) -0.026(4) 0.009(4)
C84 0.037(5) 0.050(5) 0.072(6) -0.035(5) 0.009(4) -0.008(4)
C91 0.034(4) 0.041(4) 0.037(4) -0.010(4) -0.006(3) -0.002(3)
C92 0.034(4) 0.029(4) 0.036(4) -0.006(3) -0.010(3) 0.002(3)
C93 0.039(5) 0.028(4) 0.046(5) -0.006(3) -0.010(4) -0.009(3)
C94 0.024(4) 0.050(5) 0.052(5) -0.028(4) 0.001(3) -0.010(3)
C101 0.024(4) 0.034(4) 0.030(4) -0.005(3) -0.006(3) -0.001(3)
C102 0.028(4) 0.034(4) 0.031(4) -0.012(3) -0.008(3) 0.000(3)
C103 0.028(4) 0.021(3) 0.044(4) -0.004(3) -0.013(3) 0.001(3)
C104 0.027(4) 0.030(4) 0.038(4) -0.010(3) 0.000(3) -0.011(3)
C111 0.032(4) 0.044(4) 0.031(4) -0.005(3) 0.000(3) -0.001(3)
C112 0.019(3) 0.041(4) 0.043(4) -0.019(4) -0.008(3) 0.004(3)
C113 0.033(4) 0.024(3) 0.049(5) -0.007(3) -0.013(3) -0.005(3)
C121 0.029(4) 0.046(4) 0.041(4) -0.022(4) -0.006(3) -0.003(3)
C122 0.046(5) 0.021(3) 0.036(4) -0.005(3) -0.007(3) 0.001(3)
C123 0.020(4) 0.037(4) 0.039(4) -0.013(3) -0.004(3) -0.006(3)
C124 0.027(4) 0.037(4) 0.034(4) -0.006(3) -0.005(3) -0.010(3)
C131 0.029(4) 0.030(4) 0.026(3) -0.009(3) -0.006(3) -0.003(3)
C132 0.032(4) 0.021(3) 0.031(4) -0.003(3) -0.007(3) -0.003(3)
C133 0.025(4) 0.026(3) 0.031(4) -0.007(3) -0.012(3) -0.009(3)
C134 0.027(4) 0.031(4) 0.029(4) -0.003(3) -0.002(3) -0.012(3)
C141 0.026(4) 0.024(3) 0.031(4) -0.008(3) -0.007(3) -0.001(3)
C142 0.026(4) 0.027(3) 0.032(4) -0.007(3) -0.008(3) -0.003(3)
C143 0.024(4) 0.027(3) 0.033(4) -0.007(3) -0.007(3) -0.005(3)
C144 0.025(4) 0.031(4) 0.024(3) -0.003(3) 0.001(3) -0.011(3)
C151 0.027(4) 0.027(3) 0.023(3) -0.001(3) -0.003(3) -0.007(3)
C152 0.023(3) 0.030(4) 0.026(3) -0.012(3) -0.004(3) -0.002(3)
C153 0.020(3) 0.024(3) 0.032(4) -0.001(3) -0.003(3) -0.010(3)
C154 0.029(4) 0.023(3) 0.032(4) -0.005(3) -0.006(3) -0.004(3)
C161 0.030(4) 0.037(4) 0.026(4) -0.001(3) -0.003(3) -0.007(3)
C162 0.023(4) 0.039(4) 0.035(4) -0.014(3) -0.002(3) -0.007(3)
C163 0.041(4) 0.026(4) 0.032(4) -0.009(3) -0.004(3) -0.012(3)
C164 0.032(4) 0.034(4) 0.035(4) -0.013(3) -0.004(3) -0.008(3)
C171 0.026(4) 0.024(3) 0.027(3) -0.002(3) -0.009(3) -0.002(3)
C172 0.025(4) 0.023(3) 0.024(3) -0.004(3) -0.006(3) -0.006(3)
C173 0.029(4) 0.025(3) 0.024(3) 0.002(3) -0.005(3) -0.010(3)
C174 0.026(4) 0.038(4) 0.058(5) -0.025(4) -0.002(4) -0.006(3)
B11 0.027(4) 0.029(4) 0.033(4) -0.008(3) -0.012(3) -0.001(3)
B12 0.030(4) 0.026(4) 0.031(4) -0.008(3) -0.005(3) -0.005(3)
B13 0.028(4) 0.026(4) 0.037(5) -0.008(4) -0.014(3) -0.002(3)
B14 0.019(4) 0.032(4) 0.026(4) -0.009(3) -0.005(3) -0.005(3)
C36C 0.076(8) 0.057(6) 0.098(9) -0.029(6) -0.045(7) 0.003(6)
C1Q 0.142(17) 0.150(17) 0.045(7) -0.005(10) -0.048(9) -0.053(14)
C2Q 0.25(3) 0.21(3) 0.048(9) 0.053(13) -0.084(16) -0.17(2)
C3Q 0.133(17) 0.157(19) 0.057(8) 0.010(11) -0.035(10) -0.104(14)
C4Q 0.17(3) 0.050(13) 0.042(13) -0.001(11) -0.029(16) -0.034(17)
C02O 0.076(7) 0.061(6) 0.025(4) -0.006(4) -0.016(4) -0.002(5)
C03C 0.050(6) 0.060(6) 0.058(6) 0.001(5) -0.021(5) -0.027(5)
C03I 0.061(7) 0.052(6) 0.056(6) -0.002(5) -0.029(5) -0.010(5)
C030 0.064(7) 0.062(6) 0.033(5) 0.013(4) -0.025(4) -0.026(5)
C034 0.060(6) 0.049(5) 0.055(6) -0.007(5) -0.022(5) -0.017(5)
C035 0.048(6) 0.070(6) 0.042(5) -0.016(5) -0.004(4) -0.012(5)
C036 0.055(6) 0.079(7) 0.059(6) -0.016(6) -0.020(5) -0.012(5)
C4P 0.15(3) 0.088(17) 0.032(11) -0.002(11) 0.002(14) -0.020(17)
C3P 0.085(16) 0.062(12) 0.045(11) -0.010(10) -0.024(11) -0.001(12)
C2P 0.129(11) 0.140(10) 0.159(13) -0.049(10) -0.019(10) -0.055(9)
C1P 0.240(12) 0.054(3) 0.053(4) -0.013(3) -0.064(5) 0.035(5)
C6P 0.21(3) 0.064(14) 0.055(13) -0.029(11) -0.022(16) -0.074(16)
C5P 0.15(3) 0.104(19) 0.041(12) -0.005(13) -0.015(14) -0.053(19)
Cl2 0.176(9) 0.075(4) 0.109(6) -0.020(4) -0.079(6) 0.021(5)
O11 0.129(11) 0.140(10) 0.159(13) -0.049(10) -0.019(10) -0.055(9)
O12 0.129(11) 0.140(10) 0.159(13) -0.049(10) -0.019(10) -0.055(9)
C1X 0.156(19) 0.078(15) 0.106(12) -0.029(12) -0.042(13) -0.067(12)
C2X 0.176(19) 0.093(12) 0.109(11) -0.027(9) -0.043(12) -0.047(11)
C3X 0.21(3) 0.105(19) 0.113(16) -0.023(15) -0.029(16) -0.018(16)
C4X 0.19(2) 0.045(12) 0.125(15) -0.023(13) -0.027(17) -0.058(12)
C5X 0.19(2) 0.072(16) 0.126(16) -0.019(13) -0.026(16) -0.044(14)
C6X 0.176(19) 0.093(12) 0.109(11) -0.027(9) -0.043(12) -0.047(11)
C7X 0.16(3) 0.21(4) 0.13(2) -0.07(3) -0.04(2) -0.04(2)

loop_
_atom_type_symbol
_atom_type_description
_atom_type_scat_dispersion_real
_atom_type_scat_dispersion_imag
_atom_type_scat_source
C C 0.0181 0.0091 'International Tables Vol C Tables 4.2.6.8 and 6.1.1.4'
H H 0.0000 0.0000 'International Tables Vol C Tables 4.2.6.8 and 6.1.1.4'
B B 0.0090 0.0039 'International Tables Vol C Tables 4.2.6.8 and 6.1.1.4'
Br Br -0.6763 1.2805 'International Tables Vol C Tables 4.2.6.8 and 6.1.1.4'
Cl Cl 0.3639 0.7018 'International Tables Vol C Tables 4.2.6.8 and 6.1.1.4'
N N 0.0311 0.0180 'International Tables Vol C Tables 4.2.6.8 and 6.1.1.4'
O O 0.0492 0.0322 'International Tables Vol C Tables 4.2.6.8 and 6.1.1.4'
Zn Zn -1.5491 0.6778 'International Tables Vol C Tables 4.2.6.8 and 6.1.1.4'

loop_
_geom_angle_atom_site_label_1
_geom_angle_atom_site_label_2
_geom_angle_atom_site_label_3
_geom_angle
_geom_angle_site_symmetry_1
_geom_angle_site_symmetry_3
_geom_angle_publ_flag
Br3 Zn1 Br1 107.31(6) . . ?
Br3 Zn1 Br4 107.98(7) . . ?
Br1 Zn1 Br4 111.92(7) . . ?
Br3 Zn1 Br2 112.43(6) . . ?
Br1 Zn1 Br2 111.20(6) . . ?
Br4 Zn1 Br2 106.02(7) . . ?
O14 Cl1 O4 113.4(6) . . ?
O14 Cl1 O16 107.8(5) . . ?
O4 Cl1 O16 106.6(5) . . ?
O14 Cl1 O13 110.5(5) . . ?
O4 Cl1 O13 109.2(5) . . ?
O16 Cl1 O13 109.2(5) . . ?
O10 Cl9 O9 110(2) . . ?
O10 Cl9 O11 116(2) . . ?
O9 Cl9 O11 97.2(18) . . ?
O10 Cl9 O12 112.0(19) . . ?
O9 Cl9 O12 119.6(18) . . ?
O11 Cl9 O12 101.0(14) . . ?
B11 O1 B13 150.2(6) . . ?
B12 O2 B14 150.9(6) . . ?
C121 N11 C131 121.6(6) . . ?
C121 N11 B11 119.3(6) . . ?
C131 N11 B11 118.7(5) . . ?
C122 N12 C132 121.1(6) . . ?
C122 N12 B12 119.5(6) . . ?
C132 N12 B12 119.2(6) . . ?
C123 N13 C133 121.2(6) . . ?
C123 N13 B13 122.1(5) . . ?
C133 N13 B13 116.5(6) . . ?
C124 N14 C134 121.9(6) . . ?
C124 N14 B14 121.0(6) . . ?
C134 N14 B14 116.9(5) . . ?
C151 N21 C161 121.3(6) . . ?
C151 N21 B11 116.4(5) . . ?
C161 N21 B11 119.0(6) . . ?
C162 N22 C152 121.5(5) . . ?
C162 N22 B12 118.1(5) . . ?
C152 N22 B12 116.8(5) . . ?
C153 N23 C163 120.5(6) . . ?
C153 N23 B13 116.8(5) . . ?
C163 N23 B13 118.8(5) . . ?
C164 N24 C154 119.9(6) . . ?
C164 N24 B14 119.5(6) . . ?
C154 N24 B14 116.4(5) . . ?
C161 N31 C31A 118.4(6) . . ?
C161 N31 C111 123.5(6) . . ?
C31A N31 C111 117.9(6) . . ?
C162 N32 C112 123.0(6) . . ?
C162 N32 C31B 117.1(6) . . ?
C112 N32 C31B 119.8(6) . . ?
C163 N33 C113 124.1(6) . . ?
C163 N33 C31C 117.4(6) . . ?
C113 N33 C31C 117.9(6) . . ?
C164 N34 C174 123.5(6) . . ?
C164 N34 C31D 117.3(6) . . ?
C174 N34 C31D 118.6(6) . . ?
C121 N41 C91 122.0(6) . . ?
C121 N41 C41A 119.1(6) . . ?
C91 N41 C41A 118.1(6) . . ?
C122 N42 C92 123.3(6) . . ?
C122 N42 C41B 118.3(6) . . ?
C92 N42 C41B 117.7(6) . . ?
C123 N43 C93 121.3(6) . . ?
C123 N43 C41C 117.8(6) . . ?
C93 N43 C41C 118.9(6) . . ?
C124 N44 C94 121.5(6) . . ?
C124 N44 C41D 119.2(6) . . ?
C94 N44 C41D 118.4(6) . . ?
C21 C11 C121 119.3(6) . . ?
C21 C11 H11 120.4 . . ?
C121 C11 H11 120.4 . . ?
C22 C12 C122 118.9(7) . . ?
C22 C12 H12 120.5 . . ?
C122 C12 H12 120.5 . . ?
C23 C13 C123 119.8(7) . . ?
C23 C13 H13 120.1 . . ?
C123 C13 H13 120.1 . . ?
C24 C14 C124 120.0(7) . . ?
C24 C14 H14 120.0 . . ?
C124 C14 H14 120.0 . . ?
C11 C21 C31 121.9(7) . . ?
C11 C21 H21 119.1 . . ?
C31 C21 H21 119.1 . . ?
C12 C22 C32 121.7(7) . . ?
C12 C22 H22 119.1 . . ?
C32 C22 H22 119.1 . . ?
C13 C23 C33 120.7(7) . . ?
C13 C23 H23 119.7 . . ?
C33 C23 H23 119.7 . . ?
C14 C24 C34 120.0(7) . . ?
C14 C24 H24 120.0 . . ?
C34 C24 H24 120.0 . . ?
C131 C31 C21 116.6(7) . . ?
C131 C31 H31 121.7 . . ?
C21 C31 H31 121.7 . . ?
C32A C31A C36A 123.1(7) . . ?
C32A C31A N31 117.7(7) . . ?
C36A C31A N31 119.2(7) . . ?
C36B C31B C32B 123.5(8) . . ?
C36B C31B N32 118.9(7) . . ?
C32B C31B N32 117.5(8) . . ?
C36C C31C C32C 123.4(9) . . ?
C36C C31C N33 121.0(10) . . ?
C32C C31C N33 115.6(8) . . ?
C36D C31D C32D 121.6(8) . . ?
C36D C31D N34 117.9(8) . . ?
C32D C31D N34 120.3(8) . . ?
C132 C32 C22 118.1(7) . . ?
C132 C32 H32 121.0 . . ?
C22 C32 H32 121.0 . . ?
C31A C32A C33A 118.5(9) . . ?
C31A C32A H32A 120.8 . . ?
C33A C32A H32A 120.8 . . ?
C31B C32B C33B 115.6(9) . . ?
C31B C32B H32B 122.2 . . ?
C33B C32B H32B 122.2 . . ?
C33C C32C C31C 117.6(13) . . ?
C33C C32C H32C 121.2 . . ?
C31C C32C H32C 121.2 . . ?
C33D C32D C31D 119.1(10) . . ?
C33D C32D H32D 120.5 . . ?
C31D C32D H32D 120.5 . . ?
C133 C33 C23 119.3(6) . . ?
C133 C33 H33 120.4 . . ?
C23 C33 H33 120.4 . . ?
C34A C33A C32A 121.0(9) . . ?
C34A C33A H33A 119.5 . . ?
C32A C33A H33A 119.5 . . ?
C34B C33B C32B 121.1(9) . . ?
C34B C33B H33B 119.4 . . ?
C32B C33B H33B 119.4 . . ?
C34C C33C C32C 116.1(14) . . ?
C34C C33C H33C 121.9 . . ?
C32C C33C H33C 121.9 . . ?
C34D C33D C32D 120.3(11) . . ?
C34D C33D H33D 119.8 . . ?
C32D C33D H33D 119.8 . . ?
C134 C34 C24 119.2(7) . . ?
C134 C34 H34 120.4 . . ?
C24 C34 H34 120.4 . . ?
C33A C34A C35A 118.6(8) . . ?
C33A C34A H34A 120.7 . . ?
C35A C34A H34A 120.7 . . ?
C33B C34B C35B 122.0(9) . . ?
C33B C34B H34B 119.0 . . ?
C35B C34B H34B 119.0 . . ?
C35C C34C C33C 129.4(12) . . ?
C35C C34C H34C 115.3 . . ?
C33C C34C H34C 115.3 . . ?
C33D C34D C35D 123.8(10) . . ?
C33D C34D H34D 118.1 . . ?
C35D C34D H34D 118.1 . . ?
C34A C35A C36A 121.8(9) . . ?
C34A C35A H35A 119.1 . . ?
C36A C35A H35A 119.1 . . ?
C34B C35B C36B 117.0(10) . . ?
C34B C35B H35B 121.5 . . ?
C36B C35B H35B 121.5 . . ?
C34C C35C C36C 115.1(12) . . ?
C34C C35C H35C 122.5 . . ?
C36C C35C H35C 122.5 . . ?
C34D C35D C36D 115.6(12) . . ?
C34D C35D H35D 122.2 . . ?
C36D C35D H35D 122.2 . . ?
C31A C36A C35A 117.0(9) . . ?
C31A C36A H36A 121.5 . . ?
C35A C36A H36A 121.5 . . ?
C31B C36B C35B 120.8(8) . . ?
C31B C36B H36B 119.6 . . ?
C35B C36B H36B 119.6 . . ?
C31D C36D C35D 119.4(11) . . ?
C31D C36D H36D 120.3 . . ?
C35D C36D H36D 120.3 . . ?
C51 C41 C171 121.6(6) . . ?
C51 C41 H41 119.2 . . ?
C171 C41 H41 119.2 . . ?
C46A C41A C42A 118.9(8) . . ?
C46A C41A N41 123.5(9) . . ?
C42A C41A N41 117.6(8) . . ?
C42B C41B C46B 123.5(9) . . ?
C42B C41B N42 119.5(9) . . ?
C46B C41B N42 116.7(10) . . ?
C46C C41C C42C 122.4(8) . . ?
C46C C41C N43 118.5(8) . . ?
C42C C41C N43 119.0(8) . . ?
C42D C41D C46D 121.6(7) . . ?
C42D C41D N44 121.2(8) . . ?
C46D C41D N44 117.2(7) . . ?
C52 C42 C172 121.4(6) . . ?
C52 C42 H42 119.3 . . ?
C172 C42 H42 119.3 . . ?
C41A C42A C43A 118.9(10) . . ?
C41A C42A H42A 120.5 . . ?
C43A C42A H42A 120.5 . . ?
C41B C42B C43B 118.3(15) . . ?
C41B C42B H42B 120.8 . . ?
C43B C42B H42B 120.8 . . ?
C41C C42C C43C 118.5(10) . . ?
C41C C42C H42C 120.8 . . ?
C43C C42C H42C 120.8 . . ?
C41D C42D C43D 118.7(9) . . ?
C41D C42D H42D 120.6 . . ?
C43D C42D H42D 120.6 . . ?
C53 C43 C173 121.2(7) . . ?
C53 C43 H43 119.4 . . ?
C173 C43 H43 119.4 . . ?
C44A C43A C42A 123.0(12) . . ?
C44A C43A H43A 118.5 . . ?
C42A C43A H43A 118.5 . . ?
C44B C43B C42B 120.7(19) . . ?
C44B C43B H43B 119.6 . . ?
C42B C43B H43B 119.6 . . ?
C44C C43C C42C 118.3(11) . . ?
C44C C43C H43C 120.8 . . ?
C42C C43C H43C 120.8 . . ?
C44D C43D C42D 120.1(9) . . ?
C44D C43D H43D 119.9 . . ?
C42D C43D H43D 119.9 . . ?
C54 C44 C45 120.4(6) . . ?
C54 C44 H44 119.8 . . ?
C45 C44 H44 119.8 . . ?
C45A C44A C43A 118.4(10) . . ?
C45A C44A H44A 120.8 . . ?
C43A C44A H44A 120.8 . . ?
C43B C44B C45B 121.1(11) . . ?
C43B C44B H44B 119.4 . . ?
C45B C44B H44B 119.4 . . ?
C45C C44C C43C 123.7(10) . . ?
C45C C44C H44C 118.1 . . ?
C43C C44C H44C 118.1 . . ?
C43D C44D C45D 121.7(8) . . ?
C43D C44D H44D 119.2 . . ?
C45D C44D H44D 119.2 . . ?
C154 C45 C143 119.3(6) . . ?
C154 C45 C44 117.3(6) . . ?
C143 C45 C44 123.4(6) . . ?
C44A C45A C46A 122.7(13) . . ?
C44A C45A H45A 118.7 . . ?
C46A C45A H45A 118.7 . . ?
C46B C45B C44B 117.6(15) . . ?
C46B C45B H45B 121.2 . . ?
C44B C45B H45B 121.2 . . ?
C44C C45C C46C 119.5(10) . . ?
C44C C45C H45C 120.3 . . ?
C46C C45C H45C 120.3 . . ?
C44D C45D C46D 117.5(9) . . ?
C44D C45D H45D 121.2 . . ?
C46D C45D H45D 121.2 . . ?
C41A C46A C45A 117.8(11) . . ?
C41A C46A H46A 121.1 . . ?
C45A C46A H46A 121.1 . . ?
C41B C46B C45B 117.9(15) . . ?
C41B C46B H46B 121.0 . . ?
C45B C46B H46B 121.0 . . ?
C41C C46C C45C 117.5(10) . . ?
C41C C46C H46C 121.3 . . ?
C45C C46C H46C 121.3 . . ?
C41D C46D C45D 120.2(8) . . ?
C41D C46D H46D 119.9 . . ?
C45D C46D H46D 119.9 . . ?
C41 C51 C161 120.6(6) . . ?
C41 C51 H51 119.7 . . ?
C161 C51 H51 119.7 . . ?
C42 C52 C162 120.8(6) . . ?
C42 C52 H52 119.6 . . ?
C162 C52 H52 119.6 . . ?
C43 C53 C163 119.9(6) . . ?
C43 C53 H53 120.1 . . ?
C163 C53 H53 120.1 . . ?
C44 C54 C164 120.6(6) . . ?
C44 C54 H54 119.7 . . ?
C164 C54 H54 119.7 . . ?
C71 C61 C111 117.6(8) . . ?
C71 C61 H61 121.2 . . ?
C111 C61 H61 121.2 . . ?
C112 C62 C72 116.3(7) . . ?
C112 C62 H62 121.9 . . ?
C72 C62 H62 121.9 . . ?
C73 C63 C113 119.5(7) . . ?
C73 C63 H63 120.3 . . ?
C113 C63 H63 120.3 . . ?
C74 C64 C174 118.4(7) . . ?
C74 C64 H64 120.8 . . ?
C174 C64 H64 120.8 . . ?
C81 C71 C61 122.0(8) . . ?
C81 C71 H71 119.0 . . ?
C61 C71 H71 119.0 . . ?
C82 C72 C62 121.9(7) . . ?
C82 C72 H72 119.0 . . ?
C62 C72 H72 119.0 . . ?
C63 C73 C83 121.7(7) . . ?
C63 C73 H73 119.1 . . ?
C83 C73 H73 119.1 . . ?
C64 C74 C84 123.1(7) . . ?
C64 C74 H74 118.4 . . ?
C84 C74 H74 118.4 . . ?
C71 C81 C91 118.8(7) . . ?
C71 C81 H81 120.6 . . ?
C91 C81 H81 120.6 . . ?
C72 C82 C92 118.6(7) . . ?
C72 C82 H82 120.7 . . ?
C92 C82 H82 120.7 . . ?
C73 C83 C93 117.7(8) . . ?
C73 C83 H83 121.2 . . ?
C93 C83 H83 121.2 . . ?
C74 C84 C94 117.5(7) . . ?
C74 C84 H84 121.3 . . ?
C94 C84 H84 121.3 . . ?
C101 C91 C81 120.7(7) . . ?
C101 C91 N41 117.3(7) . . ?
C81 C91 N41 121.9(7) . . ?
C102 C92 N42 116.6(7) . . ?
C102 C92 C82 121.0(7) . . ?
N42 C92 C82 122.3(7) . . ?
C103 C93 N43 119.3(6) . . ?
C103 C93 C83 121.2(7) . . ?
N43 C93 C83 119.2(7) . . ?
C104 C94 C84 122.2(7) . . ?
C104 C94 N44 117.6(6) . . ?
C84 C94 N44 119.8(7) . . ?
C91 C101 C111 118.1(7) . . ?
C91 C101 B11 120.3(6) . . ?
C111 C101 B11 121.6(6) . . ?
C112 C102 C92 117.8(7) . . ?
C112 C102 B12 121.1(6) . . ?
C92 C102 B12 121.1(6) . . ?
C93 C103 C113 118.9(6) . . ?
C93 C103 B13 121.4(6) . . ?
C113 C103 B13 119.4(6) . . ?
C94 C104 C174 117.7(6) . . ?
C94 C104 B14 121.6(6) . . ?
C174 C104 B14 120.5(6) . . ?
C101 C111 C61 121.9(7) . . ?
C101 C111 N31 117.2(6) . . ?
C61 C111 N31 120.9(7) . . ?
C102 C112 C62 123.9(7) . . ?
C102 C112 N32 116.4(6) . . ?
C62 C112 N32 119.7(6) . . ?
C63 C113 C103 120.7(7) . . ?
C63 C113 N33 121.4(6) . . ?
C103 C113 N33 117.8(6) . . ?
N11 C121 N41 120.9(6) . . ?
N11 C121 C11 117.9(7) . . ?
N41 C121 C11 121.1(6) . . ?
N12 C122 N42 120.8(7) . . ?
N12 C122 C12 118.8(7) . . ?
N42 C122 C12 120.4(6) . . ?
N13 C123 N43 119.8(6) . . ?
N13 C123 C13 119.7(6) . . ?
N43 C123 C13 120.4(7) . . ?
N44 C124 N14 120.5(6) . . ?
N44 C124 C14 120.5(7) . . ?
N14 C124 C14 119.0(7) . . ?
N11 C131 C31 121.8(6) . . ?
N11 C131 C141 117.1(6) . . ?
C31 C131 C141 121.1(7) . . ?
C32 C132 N12 120.9(6) . . ?
C32 C132 C142 122.6(6) . . ?
N12 C132 C142 116.4(6) . . ?
C33 C133 N13 119.0(6) . . ?
C33 C133 C143 122.6(6) . . ?
N13 C133 C143 118.3(5) . . ?
N14 C134 C34 119.6(6) . . ?
N14 C134 C144 117.8(6) . . ?
C34 C134 C144 122.2(7) . . ?
C151 C141 C172 117.6(5) . . ?
C151 C141 C131 121.2(6) . . ?
C172 C141 C131 121.1(6) . . ?
C171 C142 C152 117.1(6) . . ?
C171 C142 C132 121.9(6) . . ?
C152 C142 C132 120.9(6) . . ?
C153 C143 C45 116.8(6) . . ?
C153 C143 C133 121.4(6) . . ?
C45 C143 C133 121.7(6) . . ?
C154 C144 C173 116.4(6) . . ?
C154 C144 C134 121.2(6) . . ?
C173 C144 C134 122.2(6) . . ?
N21 C151 C141 118.2(6) . . ?
N21 C151 C171 122.3(6) . . ?
C141 C151 C171 119.5(6) . . ?
N22 C152 C172 121.8(6) . . ?
N22 C152 C142 118.1(6) . . ?
C172 C152 C142 120.0(6) . . ?
N23 C153 C173 121.0(6) . . ?
N23 C153 C143 118.0(6) . . ?
C173 C153 C143 121.0(6) . . ?
N24 C154 C45 121.9(6) . . ?
N24 C154 C144 116.6(6) . . ?
C45 C154 C144 121.4(6) . . ?
N21 C161 N31 120.3(6) . . ?
N21 C161 C51 119.0(7) . . ?
N31 C161 C51 120.4(6) . . ?
N32 C162 N22 120.9(6) . . ?
N32 C162 C52 120.3(6) . . ?
N22 C162 C52 118.7(6) . . ?
N33 C163 N23 118.8(7) . . ?
N33 C163 C53 121.5(6) . . ?
N23 C163 C53 119.5(6) . . ?
N24 C164 N34 119.7(6) . . ?
N24 C164 C54 119.8(6) . . ?
N34 C164 C54 120.5(6) . . ?
C142 C171 C151 121.6(6) . . ?
C142 C171 C41 123.4(6) . . ?
C151 C171 C41 115.0(6) . . ?
C141 C172 C152 120.9(6) . . ?
C141 C172 C42 123.2(6) . . ?
C152 C172 C42 115.7(6) . . ?
C153 C173 C144 120.6(6) . . ?
C153 C173 C43 117.3(6) . . ?
C144 C173 C43 122.0(6) . . ?
C64 C174 N34 121.9(7) . . ?
C64 C174 C104 120.7(7) . . ?
N34 C174 C104 117.3(6) . . ?
O1 B11 C101 122.3(7) . . ?
O1 B11 N11 109.8(6) . . ?
C101 B11 N11 106.8(5) . . ?
O1 B11 N21 105.7(5) . . ?
C101 B11 N21 105.6(6) . . ?
N11 B11 N21 105.4(6) . . ?
O2 B12 N12 111.1(6) . . ?
O2 B12 C102 121.2(6) . . ?
N12 B12 C102 106.9(6) . . ?
O2 B12 N22 105.6(6) . . ?
N12 B12 N22 105.9(5) . . ?
C102 B12 N22 104.9(5) . . ?
O1 B13 C103 123.3(6) . . ?
O1 B13 N13 110.8(6) . . ?
C103 B13 N13 105.3(6) . . ?
O1 B13 N23 104.2(6) . . ?
C103 B13 N23 105.6(6) . . ?
N13 B13 N23 106.4(5) . . ?
O2 B14 C104 123.4(7) . . ?
O2 B14 N24 105.7(5) . . ?
C104 B14 N24 105.3(5) . . ?
O2 B14 N14 109.8(5) . . ?
C104 B14 N14 105.2(5) . . ?
N24 B14 N14 106.2(6) . . ?
C31C C36C C35C 118.2(12) . . ?
C31C C36C H36C 120.9 . . ?
C35C C36C H36C 120.9 . . ?
H1WA O1W H1WB 109.5 . . ?
C1 O15 H15 109.5 . . ?
O15 C1 H1A 109.5 . . ?
O15 C1 H1B 109.5 . . ?
H1A C1 H1B 109.5 . . ?
O15 C1 H1C 109.5 . . ?
H1A C1 H1C 109.5 . . ?
H1B C1 H1C 109.5 . . ?
C3Q C1Q C2Q 118(2) . . ?
C3Q C1Q H1Q 121.2 . . ?
C2Q C1Q H1Q 121.2 . . ?
C3Q C2Q C1Q 118(2) 2_665 . ?
C3Q C2Q H2Q 121.0 2_665 . ?
C1Q C2Q H2Q 121.0 . . ?
C1Q C3Q C2Q 124(2) . 2_665 ?
C1Q C3Q H3Q 117.8 . . ?
C2Q C3Q H3Q 117.8 2_665 . ?
H4QA C4Q H4QB 109.5 . . ?
H4QA C4Q H4QC 109.5 . . ?
H4QB C4Q H4QC 109.5 . . ?
C03I C02O C035 121.3(10) . . ?
C03I C02O H02O 119.3 . . ?
C035 C02O H02O 119.3 . . ?
C03I C03C C034 119.5(9) . . ?
C03I C03C H03C 120.3 . . ?
C034 C03C H03C 120.3 . . ?
C02O C03I C03C 121.2(9) . . ?
C02O C03I H03I 119.4 . . ?
C03C C03I H03I 119.4 . . ?
C035 C030 C034 122.1(9) . . ?
C035 C030 H030 119.0 . . ?
C034 C030 H030 119.0 . . ?
C030 C034 C03C 117.6(10) . . ?
C030 C034 C036 121.9(9) . . ?
C03C C034 C036 120.5(9) . . ?
C02O C035 C030 118.3(9) . . ?
C02O C035 H035 120.8 . . ?
C030 C035 H035 120.8 . . ?
C034 C036 H03A 109.5 . . ?
C034 C036 H03B 109.5 . . ?
H03A C036 H03B 109.5 . . ?
C034 C036 H03D 109.5 . . ?
H03A C036 H03D 109.5 . . ?
H03B C036 H03D 109.5 . . ?
C2Y C3Y C4Y 120.0 . . ?
C2Y C3Y H3Y 120.0 . . ?
C4Y C3Y H3Y 120.0 . . ?
C3Y C2Y C1Y 120.0 . . ?
C3Y C2Y H2Y 120.0 . . ?
C1Y C2Y H2Y 120.0 . . ?
C6Y C1Y C2Y 120.0 . . ?
C6Y C1Y C7Y 143.9(16) . . ?
C2Y C1Y C7Y 95.9(16) . . ?
C1Y C6Y C5Y 120.0 . . ?
C1Y C6Y H6Y 120.0 . . ?
C5Y C6Y H6Y 120.0 . . ?
C4Y C5Y C6Y 120.0 . . ?
C4Y C5Y H5Y 120.0 . . ?
C6Y C5Y H5Y 120.0 . . ?
C5Y C4Y C3Y 120.0 . . ?
C5Y C4Y H4Y 120.0 . . ?
C3Y C4Y H4Y 120.0 . . ?
C1Y C7Y H7YA 109.5 . . ?
C1Y C7Y H7YB 109.5 . . ?
H7YA C7Y H7YB 109.5 . . ?
C1Y C7Y H7YC 109.5 . . ?
H7YA C7Y H7YC 109.5 . . ?
H7YB C7Y H7YC 109.5 . . ?
C3P C4P C5P 120.0 . . ?
C3P C4P H4P 120.0 . . ?
C5P C4P H4P 120.0 . . ?
C2P C3P C4P 120.0 . . ?
C2P C3P H3P 120.0 . . ?
C4P C3P H3P 120.0 . . ?
C3P C2P C1P 120.0 . . ?
C3P C2P C7P 122(2) . . ?
C1P C2P C7P 117(2) . . ?
C6P C1P C2P 120.0 . . ?
C6P C1P H1P 120.0 . . ?
C2P C1P H1P 120.0 . . ?
C1P C6P C5P 120.0 . . ?
C1P C6P H6P 120.0 . . ?
C5P C6P H6P 120.0 . . ?
C6P C5P C4P 120.0 . . ?
C6P C5P H5P 120.0 . . ?
C4P C5P H5P 120.0 . . ?
C2P C7P H7PA 109.5 . . ?
C2P C7P H7PB 109.5 . . ?
H7PA C7P H7PB 109.5 . . ?
C2P C7P H7PC 109.5 . . ?
H7PA C7P H7PC 109.5 . . ?
H7PB C7P H7PC 109.5 . . ?
C3Z C4Z C5Z 120.0 . . ?
C3Z C4Z H4Z 120.0 . . ?
C5Z C4Z H4Z 120.0 . . ?
C4Z C3Z C2Z 120.0 . . ?
C4Z C3Z C7Z 123.1(8) . . ?
C2Z C3Z C7Z 115.4(11) . . ?
C3Z C2Z C1Z 120.0 . . ?
C3Z C2Z H2Z 120.0 . . ?
C1Z C2Z H2Z 120.0 . . ?
C6Z C1Z C2Z 120.0 . . ?
C6Z C1Z H1Z 120.0 . . ?
C2Z C1Z H1Z 120.0 . . ?
C1Z C6Z C5Z 120.0 . . ?
C1Z C6Z H6Z 120.0 . . ?
C5Z C6Z H6Z 120.0 . . ?
C6Z C5Z C4Z 120.0 . . ?
C6Z C5Z H5Z 120.0 . . ?
C4Z C5Z H5Z 120.0 . . ?
C3Z C7Z H7ZA 109.5 . . ?
C3Z C7Z H7ZB 109.5 . . ?
H7ZA C7Z H7ZB 109.5 . . ?
C3Z C7Z H7ZC 109.5 . . ?
H7ZA C7Z H7ZC 109.5 . . ?
H7ZB C7Z H7ZC 109.5 . . ?
O6 Cl2 O8 116.1(16) . . ?
O6 Cl2 O7 103.9(16) . . ?
O8 Cl2 O7 98.9(18) . . ?
O6 Cl2 O5 112.3(17) . . ?
O8 Cl2 O5 104.3(18) . . ?
O7 Cl2 O5 121(2) . . ?
C28 O27 H27 109.5 . . ?
O27 C28 H28A 109.5 . . ?
O27 C28 H28B 109.5 . . ?
H28A C28 H28B 109.5 . . ?
O27 C28 H28C 109.5 . . ?
H28A C28 H28C 109.5 . . ?
H28B C28 H28C 109.5 . . ?
C2X C1X C6X 118.9(14) . . ?
C2X C1X C7X 120.8(15) . . ?
C6X C1X C7X 120.3(15) . . ?
C1X C2X C3X 120.3(14) . . ?
C1X C2X H2X 119.9 . . ?
C3X C2X H2X 119.9 . . ?
C2X C3X C4X 120.4(14) . . ?
C2X C3X H3X 119.8 . . ?
C4X C3X H3X 119.8 . . ?
C5X C4X C3X 119.7(14) . . ?
C5X C4X H4X 120.2 . . ?
C3X C4X H4X 120.2 . . ?
C6X C5X C4X 119.4(14) . . ?
C6X C5X H5X 120.3 . . ?
C4X C5X H5X 120.3 . . ?
C5X C6X C1X 121.3(15) . . ?
C5X C6X H6X 119.3 . . ?
C1X C6X H6X 119.3 . . ?
C1X C7X H7XA 109.5 . . ?
C1X C7X H7XB 109.5 . . ?
H7XA C7X H7XB 109.5 . . ?
C1X C7X H7XC 109.5 . . ?
H7XA C7X H7XC 109.5 . . ?
H7XB C7X H7XC 109.5 . . ?
H3WA O3W H3WB 144.4 . . ?

loop_
_geom_bond_atom_site_label_1
_geom_bond_atom_site_label_2
_geom_bond_distance
_geom_bond_site_symmetry_2
_geom_bond_publ_flag
Br1 Zn1 2.3904(15) . ?
Br2 Zn1 2.4357(19) . ?
Br3 Zn1 2.3806(16) . ?
Br4 Zn1 2.4319(18) . ?
Cl1 O14 1.370(10) . ?
Cl1 O4 1.421(7) . ?
Cl1 O16 1.443(8) . ?
Cl1 O13 1.448(8) . ?
Cl9 O10 1.22(3) . ?
Cl9 O9 1.42(3) . ?
Cl9 O11 1.50(3) . ?
Cl9 O12 1.74(3) . ?
O1 B11 1.370(9) . ?
O1 B13 1.399(10) . ?
O2 B12 1.380(10) . ?
O2 B14 1.385(8) . ?
N11 C121 1.354(9) . ?
N11 C131 1.358(9) . ?
N11 B11 1.571(9) . ?
N12 C122 1.359(9) . ?
N12 C132 1.379(9) . ?
N12 B12 1.565(10) . ?
N13 C123 1.340(9) . ?
N13 C133 1.394(8) . ?
N13 B13 1.582(9) . ?
N14 C124 1.358(9) . ?
N14 C134 1.368(9) . ?
N14 B14 1.592(9) . ?
N21 C151 1.345(9) . ?
N21 C161 1.368(9) . ?
N21 B11 1.622(10) . ?
N22 C162 1.368(9) . ?
N22 C152 1.372(8) . ?
N22 B12 1.601(8) . ?
N23 C153 1.368(8) . ?
N23 C163 1.369(8) . ?
N23 B13 1.601(10) . ?
N24 C164 1.349(9) . ?
N24 C154 1.390(9) . ?
N24 B14 1.575(9) . ?
N31 C161 1.370(10) . ?
N31 C31A 1.442(9) . ?
N31 C111 1.443(10) . ?
N32 C162 1.334(9) . ?
N32 C112 1.451(9) . ?
N32 C31B 1.467(9) . ?
N33 C163 1.359(9) . ?
N33 C113 1.415(10) . ?
N33 C31C 1.471(8) . ?
N34 C164 1.364(9) . ?
N34 C174 1.407(9) . ?
N34 C31D 1.449(9) . ?
N41 C121 1.368(10) . ?
N41 C91 1.422(10) . ?
N41 C41A 1.437(9) . ?
N42 C122 1.369(10) . ?
N42 C92 1.412(10) . ?
N42 C41B 1.470(9) . ?
N43 C123 1.362(9) . ?
N43 C93 1.428(9) . ?
N43 C41C 1.466(10) . ?
N44 C124 1.347(10) . ?
N44 C94 1.440(9) . ?
N44 C41D 1.442(9) . ?
C11 C21 1.346(12) . ?
C11 C121 1.440(10) . ?
C11 H11 0.9500 . ?
C12 C22 1.351(11) . ?
C12 C122 1.418(11) . ?
C12 H12 0.9500 . ?
C13 C23 1.357(10) . ?
C13 C123 1.395(9) . ?
C13 H13 0.9500 . ?
C14 C24 1.372(12) . ?
C14 C124 1.398(11) . ?
C14 H14 0.9500 . ?
C21 C31 1.411(10) . ?
C21 H21 0.9500 . ?
C22 C32 1.408(10) . ?
C22 H22 0.9500 . ?
C23 C33 1.391(11) . ?
C23 H23 0.9500 . ?
C24 C34 1.400(11) . ?
C24 H24 0.9500 . ?
C31 C131 1.387(9) . ?
C31 H31 0.9500 . ?
C31A C32A 1.362(12) . ?
C31A C36A 1.364(11) . ?
C31B C36B 1.335(12) . ?
C31B C32B 1.398(10) . ?
C31C C36C 1.307(14) . ?
C31C C32C 1.460(16) . ?
C31D C36D 1.341(14) . ?
C31D C32D 1.380(12) . ?
C32 C132 1.357(10) . ?
C32 H32 0.9500 . ?
C32A C33A 1.407(12) . ?
C32A H32A 0.9500 . ?
C32B C33B 1.407(12) . ?
C32B H32B 0.9500 . ?
C32C C33C 1.369(14) . ?
C32C H32C 0.9500 . ?
C32D C33D 1.361(13) . ?
C32D H32D 0.9500 . ?
C33 C133 1.378(9) . ?
C33 H33 0.9500 . ?
C33A C34A 1.368(15) . ?
C33A H33A 0.9500 . ?
C33B C34B 1.371(16) . ?
C33B H33B 0.9500 . ?
C33C C34C 1.37(2) . ?
C33C H33C 0.9500 . ?
C33D C34D 1.335(18) . ?
C33D H33D 0.9500 . ?
C34 C134 1.381(10) . ?
C34 H34 0.9500 . ?
C34A C35A 1.376(15) . ?
C34A H34A 0.9500 . ?
C34B C35B 1.380(14) . ?
C34B H34B 0.9500 . ?
C34C C35C 1.308(18) . ?
C34C H34C 0.9500 . ?
C34D C35D 1.365(18) . ?
C34D H34D 0.9500 . ?
C35A C36A 1.415(11) . ?
C35A H35A 0.9500 . ?
C35B C36B 1.409(11) . ?
C35B H35B 0.9500 . ?
C35C C36C 1.479(15) . ?
C35C H35C 0.9500 . ?
C35D C36D 1.456(14) . ?
C35D H35D 0.9500 . ?
C36A H36A 0.9500 . ?
C36B H36B 0.9500 . ?
C36D H36D 0.9500 . ?
C41 C51 1.332(11) . ?
C41 C171 1.453(9) . ?
C41 H41 0.9500 . ?
C41A C46A 1.331(13) . ?
C41A C42A 1.371(14) . ?
C41B C42B 1.364(17) . ?
C41B C46B 1.363(16) . ?
C41C C46C 1.369(12) . ?
C41C C42C 1.398(13) . ?
C41D C42D 1.364(11) . ?
C41D C46D 1.368(12) . ?
C42 C52 1.359(10) . ?
C42 C172 1.440(9) . ?
C42 H42 0.9500 . ?
C42A C43A 1.400(13) . ?
C42A H42A 0.9500 . ?
C42B C43B 1.381(15) . ?
C42B H42B 0.9500 . ?
C42C C43C 1.405(12) . ?
C42C H42C 0.9500 . ?
C42D C43D 1.386(11) . ?
C42D H42D 0.9500 . ?
C43 C53 1.326(10) . ?
C43 C173 1.434(9) . ?
C43 H43 0.9500 . ?
C43A C44A 1.297(18) . ?
C43A H43A 0.9500 . ?
C43B C44B 1.31(3) . ?
C43B H43B 0.9500 . ?
C43C C44C 1.357(16) . ?
C43C H43C 0.9500 . ?
C43D C44D 1.363(14) . ?
C43D H43D 0.9500 . ?
C44 C54 1.349(10) . ?
C44 C45 1.429(9) . ?
C44 H44 0.9500 . ?
C44A C45A 1.29(2) . ?
C44A H44A 0.9500 . ?
C44B C45B 1.45(3) . ?
C44B H44B 0.9500 . ?
C44C C45C 1.350(16) . ?
C44C H44C 0.9500 . ?
C44D C45D 1.385(14) . ?
C44D H44D 0.9500 . ?
C45 C154 1.407(10) . ?
C45 C143 1.428(9) . ?
C45A C46A 1.455(14) . ?
C45A H45A 0.9500 . ?
C45B C46B 1.388(17) . ?
C45B H45B 0.9500 . ?
C45C C46C 1.420(14) . ?
C45C H45C 0.9500 . ?
C45D C46D 1.398(12) . ?
C45D H45D 0.9500 . ?
C46A H46A 0.9500 . ?
C46B H46B 0.9500 . ?
C46C H46C 0.9500 . ?
C46D H46D 0.9500 . ?
C51 C161 1.416(10) . ?
C51 H51 0.9500 . ?
C52 C162 1.417(9) . ?
C52 H52 0.9500 . ?
C53 C163 1.417(11) . ?
C53 H53 0.9500 . ?
C54 C164 1.442(10) . ?
C54 H54 0.9500 . ?
C61 C71 1.389(12) . ?
C61 C111 1.403(11) . ?
C61 H61 0.9500 . ?
C62 C112 1.397(10) . ?
C62 C72 1.407(11) . ?
C62 H62 0.9500 . ?
C63 C73 1.356(12) . ?
C63 C113 1.394(10) . ?
C63 H63 0.9500 . ?
C64 C74 1.367(12) . ?
C64 C174 1.403(10) . ?
C64 H64 0.9500 . ?
C71 C81 1.380(12) . ?
C71 H71 0.9500 . ?
C72 C82 1.390(11) . ?
C72 H72 0.9500 . ?
C73 C83 1.386(11) . ?
C73 H73 0.9500 . ?
C74 C84 1.367(11) . ?
C74 H74 0.9500 . ?
C81 C91 1.413(11) . ?
C81 H81 0.9500 . ?
C82 C92 1.414(11) . ?
C82 H82 0.9500 . ?
C83 C93 1.439(10) . ?
C83 H83 0.9500 . ?
C84 C94 1.410(10) . ?
C84 H84 0.9500 . ?
C91 C101 1.388(10) . ?
C92 C102 1.385(10) . ?
C93 C103 1.342(11) . ?
C94 C104 1.373(10) . ?
C101 C111 1.398(10) . ?
C101 B11 1.557(11) . ?
C102 C112 1.380(10) . ?
C102 B12 1.583(11) . ?
C103 C113 1.406(9) . ?
C103 B13 1.580(10) . ?
C104 C174 1.410(9) . ?
C104 B14 1.570(9) . ?
C131 C141 1.475(8) . ?
C132 C142 1.481(9) . ?
C133 C143 1.450(10) . ?
C134 C144 1.455(9) . ?
C141 C151 1.412(9) . ?
C141 C172 1.416(9) . ?
C142 C171 1.413(10) . ?
C142 C152 1.419(9) . ?
C143 C153 1.422(9) . ?
C144 C154 1.425(9) . ?
C144 C173 1.427(9) . ?
C151 C171 1.421(9) . ?
C152 C172 1.417(9) . ?
C153 C173 1.392(10) . ?
C36C H36C 0.9500 . ?
O1W H1WA 0.8500 . ?
O1W H1WB 0.8495 . ?
O15 C1 1.451(10) . ?
O15 H15 0.8400 . ?
C1 H1A 0.9800 . ?
C1 H1B 0.9800 . ?
C1 H1C 0.9800 . ?
C1Q C3Q 1.31(3) . ?
C1Q C2Q 1.48(3) . ?
C1Q H1Q 0.9500 . ?
C2Q C3Q 1.32(3) 2_665 ?
C2Q H2Q 0.9500 . ?
C3Q H3Q 0.9500 . ?
C4Q H4QA 0.9597 . ?
C4Q H4QB 0.9600 . ?
C4Q H4QC 0.9604 . ?
C02O C03I 1.337(14) . ?
C02O C035 1.367(13) . ?
C02O H02O 0.9500 . ?
C03C C03I 1.380(14) . ?
C03C C034 1.398(12) . ?
C03C H03C 0.9500 . ?
C03I H03I 0.9500 . ?
C030 C035 1.380(14) . ?
C030 C034 1.382(14) . ?
C030 H030 0.9500 . ?
C034 C036 1.502(14) . ?
C035 H035 0.9500 . ?
C036 H03A 0.9800 . ?
C036 H03B 0.9800 . ?
C036 H03D 0.9800 . ?
C3Y C2Y 1.3900 . ?
C3Y C4Y 1.3900 . ?
C3Y H3Y 0.9500 . ?
C2Y C1Y 1.3900 . ?
C2Y H2Y 0.9500 . ?
C1Y C6Y 1.3900 . ?
C1Y C7Y 1.59(3) . ?
C6Y C5Y 1.3900 . ?
C6Y H6Y 0.9500 . ?
C5Y C4Y 1.3900 . ?
C5Y H5Y 0.9500 . ?
C4Y H4Y 0.9500 . ?
C7Y H7YA 0.9800 . ?
C7Y H7YB 0.9800 . ?
C7Y H7YC 0.9800 . ?
C4P C3P 1.3900 . ?
C4P C5P 1.3900 . ?
C4P H4P 0.9500 . ?
C3P C2P 1.3900 . ?
C3P H3P 0.9500 . ?
C2P C1P 1.3900 . ?
C2P C7P 1.51(5) . ?
C1P C6P 1.3900 . ?
C1P H1P 0.9500 . ?
C6P C5P 1.3900 . ?
C6P H6P 0.9500 . ?
C5P H5P 0.9500 . ?
C7P H7PA 0.9800 . ?
C7P H7PB 0.9800 . ?
C7P H7PC 0.9800 . ?
C4Z C3Z 1.3900 . ?
C4Z C5Z 1.3900 . ?
C4Z H4Z 0.9500 . ?
C3Z C2Z 1.3900 . ?
C3Z C7Z 1.4500(11) . ?
C2Z C1Z 1.3900 . ?
C2Z H2Z 0.9500 . ?
C1Z C6Z 1.3900 . ?
C1Z H1Z 0.9500 . ?
C6Z C5Z 1.3900 . ?
C6Z H6Z 0.9500 . ?
C5Z H5Z 0.9500 . ?
C7Z H7ZA 0.9800 . ?
C7Z H7ZB 0.9800 . ?
C7Z H7ZC 0.9800 . ?
Cl2 O6 1.370(10) . ?
Cl2 O8 1.421(7) . ?
Cl2 O7 1.443(8) . ?
Cl2 O5 1.448(8) . ?
O27 C28 1.41(6) . ?
O27 H27 0.8400 . ?
C28 H28A 0.9800 . ?
C28 H28B 0.9800 . ?
C28 H28C 0.9800 . ?
C1X C2X 1.386(12) . ?
C1X C6X 1.388(12) . ?
C1X C7X 1.514(17) . ?
C2X C3X 1.386(12) . ?
C2X H2X 0.9500 . ?
C3X C4X 1.389(12) . ?
C3X H3X 0.9500 . ?
C4X C5X 1.387(12) . ?
C4X H4X 0.9500 . ?
C5X C6X 1.384(12) . ?
C5X H5X 0.9500 . ?
C6X H6X 0.9500 . ?
C7X H7XA 0.9800 . ?
C7X H7XB 0.9800 . ?
C7X H7XC 0.9800 . ?
O17 O18 1.71(6) . ?
O3W H3WA 1.0369 . ?
O3W H3WB 0.8495 . ?

loop_
_geom_torsion_atom_site_label_1
_geom_torsion_atom_site_label_2
_geom_torsion_atom_site_label_3
_geom_torsion_atom_site_label_4
_geom_torsion
_geom_torsion_site_symmetry_1
_geom_torsion_site_symmetry_2
_geom_torsion_site_symmetry_3
_geom_torsion_site_symmetry_4
_geom_torsion_publ_flag
C121 C11 C21 C31 6.7(14) . . . . ?
C122 C12 C22 C32 2.3(13) . . . . ?
C123 C13 C23 C33 2.0(14) . . . . ?
C124 C14 C24 C34 2.1(12) . . . . ?
C11 C21 C31 C131 1.7(13) . . . . ?
C161 N31 C31A C32A -94.5(9) . . . . ?
C111 N31 C31A C32A 90.2(9) . . . . ?
C161 N31 C31A C36A 83.5(9) . . . . ?
C111 N31 C31A C36A -91.9(9) . . . . ?
C162 N32 C31B C36B -89.9(8) . . . . ?
C112 N32 C31B C36B 93.4(9) . . . . ?
C162 N32 C31B C32B 86.8(9) . . . . ?
C112 N32 C31B C32B -89.9(8) . . . . ?
C163 N33 C31C C36C -102.3(11) . . . . ?
C113 N33 C31C C36C 85.9(11) . . . . ?
C163 N33 C31C C32C 76.8(10) . . . . ?
C113 N33 C31C C32C -95.0(10) . . . . ?
C164 N34 C31D C36D -106.2(10) . . . . ?
C174 N34 C31D C36D 83.0(10) . . . . ?
C164 N34 C31D C32D 77.9(9) . . . . ?
C174 N34 C31D C32D -92.8(10) . . . . ?
C12 C22 C32 C132 4.3(12) . . . . ?
C36A C31A C32A C33A -0.6(14) . . . . ?
N31 C31A C32A C33A 177.3(8) . . . . ?
C36B C31B C32B C33B 2.9(11) . . . . ?
N32 C31B C32B C33B -173.7(6) . . . . ?
C36C C31C C32C C33C 0.5(16) . . . . ?
N33 C31C C32C C33C -178.6(10) . . . . ?
C36D C31D C32D C33D 4.8(15) . . . . ?
N34 C31D C32D C33D -179.5(9) . . . . ?
C13 C23 C33 C133 2.0(13) . . . . ?
C31A C32A C33A C34A 0.3(15) . . . . ?
C31B C32B C33B C34B -2.1(12) . . . . ?
C31C C32C C33C C34C -4.5(18) . . . . ?
C31D C32D C33D C34D -2.3(17) . . . . ?
C14 C24 C34 C134 2.2(12) . . . . ?
C32A C33A C34A C35A 1.8(16) . . . . ?
C32B C33B C34B C35B 0.4(14) . . . . ?
C32C C33C C34C C35C 6(2) . . . . ?
C32D C33D C34D C35D 0(2) . . . . ?
C33A C34A C35A C36A -3.6(16) . . . . ?
C33B C34B C35B C36B 0.7(13) . . . . ?
C33C C34C C35C C36C -4(2) . . . . ?
C33D C34D C35D C36D 0(2) . . . . ?
C32A C31A C36A C35A -1.1(14) . . . . ?
N31 C31A C36A C35A -179.0(8) . . . . ?
C34A C35A C36A C31A 3.3(15) . . . . ?
C32B C31B C36B C35B -1.9(12) . . . . ?
N32 C31B C36B C35B 174.6(7) . . . . ?
C34B C35B C36B C31B 0.0(12) . . . . ?
C32D C31D C36D C35D -4.9(16) . . . . ?
N34 C31D C36D C35D 179.4(9) . . . . ?
C34D C35D C36D C31D 2.4(18) . . . . ?
C121 N41 C41A C46A -71.6(13) . . . . ?
C91 N41 C41A C46A 98.4(12) . . . . ?
C121 N41 C41A C42A 106.6(10) . . . . ?
C91 N41 C41A C42A -83.4(10) . . . . ?
C122 N42 C41B C42B -88.9(11) . . . . ?
C92 N42 C41B C42B 81.8(11) . . . . ?
C122 N42 C41B C46B 98.3(11) . . . . ?
C92 N42 C41B C46B -90.9(11) . . . . ?
C123 N43 C41C C46C 96.8(9) . . . . ?
C93 N43 C41C C46C -99.1(9) . . . . ?
C123 N43 C41C C42C -84.9(9) . . . . ?
C93 N43 C41C C42C 79.3(9) . . . . ?
C124 N44 C41D C42D -81.5(10) . . . . ?
C94 N44 C41D C42D 88.1(10) . . . . ?
C124 N44 C41D C46D 96.3(10) . . . . ?
C94 N44 C41D C46D -94.1(9) . . . . ?
C46A C41A C42A C43A -4.3(16) . . . . ?
N41 C41A C42A C43A 177.4(9) . . . . ?
C46B C41B C42B C43B -6.6(18) . . . . ?
N42 C41B C42B C43B -178.8(10) . . . . ?
C46C C41C C42C C43C -1.5(12) . . . . ?
N43 C41C C42C C43C -179.8(7) . . . . ?
C46D C41D C42D C43D 3.1(14) . . . . ?
N44 C41D C42D C43D -179.2(8) . . . . ?
C41A C42A C43A C44A 4.6(18) . . . . ?
C41B C42B C43B C44B -1(2) . . . . ?
C41C C42C C43C C44C -1.6(12) . . . . ?
C41D C42D C43D C44D -1.4(15) . . . . ?
C42A C43A C44A C45A 0(2) . . . . ?
C42B C43B C44B C45B 9(2) . . . . ?
C42C C43C C44C C45C 2.9(14) . . . . ?
C42D C43D C44D C45D -1.7(17) . . . . ?
C54 C44 C45 C154 -1.3(10) . . . . ?
C54 C44 C45 C143 178.5(7) . . . . ?
C43A C44A C45A C46A -5(2) . . . . ?
C43B C44B C45B C46B -9(2) . . . . ?
C43C C44C C45C C46C -1.1(14) . . . . ?
C43D C44D C45D C46D 3.2(16) . . . . ?
C42A C41A C46A C45A -0.1(17) . . . . ?
N41 C41A C46A C45A 178.1(10) . . . . ?
C44A C45A C46A C41A 5(2) . . . . ?
C42B C41B C46B C45B 5.7(19) . . . . ?
N42 C41B C46B C45B 178.1(11) . . . . ?
C44B C45B C46B C41B 2(2) . . . . ?
C42C C41C C46C C45C 3.3(11) . . . . ?
N43 C41C C46C C45C -178.4(7) . . . . ?
C44C C45C C46C C41C -2.0(12) . . . . ?
C42D C41D C46D C45D -1.6(14) . . . . ?
N44 C41D C46D C45D -179.5(8) . . . . ?
C44D C45D C46D C41D -1.5(15) . . . . ?
C171 C41 C51 C161 1.6(12) . . . . ?
C172 C42 C52 C162 0.6(11) . . . . ?
C173 C43 C53 C163 -5.9(12) . . . . ?
C45 C44 C54 C164 0.5(11) . . . . ?
C111 C61 C71 C81 -5.2(14) . . . . ?
C112 C62 C72 C82 1.3(12) . . . . ?
C113 C63 C73 C83 -0.3(15) . . . . ?
C174 C64 C74 C84 -3.2(17) . . . . ?
C61 C71 C81 C91 6.5(14) . . . . ?
C62 C72 C82 C92 0.0(12) . . . . ?
C63 C73 C83 C93 1.0(14) . . . . ?
C64 C74 C84 C94 1.7(17) . . . . ?
C71 C81 C91 C101 0.5(14) . . . . ?
C71 C81 C91 N41 -176.8(8) . . . . ?
C121 N41 C91 C101 -18.5(12) . . . . ?
C41A N41 C91 C101 171.8(8) . . . . ?
C121 N41 C91 C81 158.8(8) . . . . ?
C41A N41 C91 C81 -10.9(12) . . . . ?
C122 N42 C92 C102 -18.9(11) . . . . ?
C41B N42 C92 C102 170.8(8) . . . . ?
C122 N42 C92 C82 158.1(8) . . . . ?
C41B N42 C92 C82 -12.1(11) . . . . ?
C72 C82 C92 C102 3.2(12) . . . . ?
C72 C82 C92 N42 -173.7(7) . . . . ?
C123 N43 C93 C103 -20.7(12) . . . . ?
C41C N43 C93 C103 175.7(8) . . . . ?
C123 N43 C93 C83 152.5(8) . . . . ?
C41C N43 C93 C83 -11.0(11) . . . . ?
C73 C83 C93 C103 2.4(13) . . . . ?
C73 C83 C93 N43 -170.7(8) . . . . ?
C74 C84 C94 C104 3.7(15) . . . . ?
C74 C84 C94 N44 -169.0(9) . . . . ?
C124 N44 C94 C104 -21.4(12) . . . . ?
C41D N44 C94 C104 169.2(8) . . . . ?
C124 N44 C94 C84 151.7(9) . . . . ?
C41D N44 C94 C84 -17.7(12) . . . . ?
C81 C91 C101 C111 -8.2(12) . . . . ?
N41 C91 C101 C111 169.1(7) . . . . ?
C81 C91 C101 B11 170.8(8) . . . . ?
N41 C91 C101 B11 -11.9(11) . . . . ?
N42 C92 C102 C112 169.5(7) . . . . ?
C82 C92 C102 C112 -7.6(11) . . . . ?
N42 C92 C102 B12 -9.5(10) . . . . ?
C82 C92 C102 B12 173.4(7) . . . . ?
N43 C93 C103 C113 166.7(7) . . . . ?
C83 C93 C103 C113 -6.4(12) . . . . ?
N43 C93 C103 B13 -6.9(12) . . . . ?
C83 C93 C103 B13 180.0(8) . . . . ?
C84 C94 C104 C174 -7.3(14) . . . . ?
N44 C94 C104 C174 165.7(8) . . . . ?
C84 C94 C104 B14 177.5(8) . . . . ?
N44 C94 C104 B14 -9.6(12) . . . . ?
C91 C101 C111 C61 9.6(12) . . . . ?
B11 C101 C111 C61 -169.3(8) . . . . ?
C91 C101 C111 N31 -169.9(7) . . . . ?
B11 C101 C111 N31 11.1(11) . . . . ?
C71 C61 C111 C101 -3.1(13) . . . . ?
C71 C61 C111 N31 176.5(8) . . . . ?
C161 N31 C111 C101 14.7(11) . . . . ?
C31A N31 C111 C101 -170.2(7) . . . . ?
C161 N31 C111 C61 -164.8(8) . . . . ?
C31A N31 C111 C61 10.3(11) . . . . ?
C92 C102 C112 C62 9.3(12) . . . . ?
B12 C102 C112 C62 -171.7(7) . . . . ?
C92 C102 C112 N32 -171.7(7) . . . . ?
B12 C102 C112 N32 7.3(10) . . . . ?
C72 C62 C112 C102 -6.2(12) . . . . ?
C72 C62 C112 N32 174.8(7) . . . . ?
C162 N32 C112 C102 22.1(11) . . . . ?
C31B N32 C112 C102 -161.3(7) . . . . ?
C162 N32 C112 C62 -158.8(7) . . . . ?
C31B N32 C112 C62 17.8(11) . . . . ?
C73 C63 C113 C103 -3.9(14) . . . . ?
C73 C63 C113 N33 172.6(9) . . . . ?
C93 C103 C113 C63 7.2(12) . . . . ?
B13 C103 C113 C63 -179.1(8) . . . . ?
C93 C103 C113 N33 -169.4(7) . . . . ?
B13 C103 C113 N33 4.4(11) . . . . ?
C163 N33 C113 C63 -154.2(8) . . . . ?
C31C N33 C113 C63 17.1(12) . . . . ?
C163 N33 C113 C103 22.3(12) . . . . ?
C31C N33 C113 C103 -166.4(8) . . . . ?
C131 N11 C121 N41 -177.5(7) . . . . ?
B11 N11 C121 N41 9.3(12) . . . . ?
C131 N11 C121 C11 4.5(12) . . . . ?
B11 N11 C121 C11 -168.7(7) . . . . ?
C91 N41 C121 N11 20.0(12) . . . . ?
C41A N41 C121 N11 -170.4(7) . . . . ?
C91 N41 C121 C11 -162.1(8) . . . . ?
C41A N41 C121 C11 7.5(12) . . . . ?
C21 C11 C121 N11 -9.8(13) . . . . ?
C21 C11 C121 N41 172.2(9) . . . . ?
C132 N12 C122 N42 -175.1(7) . . . . ?
B12 N12 C122 N42 9.5(11) . . . . ?
C132 N12 C122 C12 5.3(11) . . . . ?
B12 N12 C122 C12 -170.1(7) . . . . ?
C92 N42 C122 N12 19.2(12) . . . . ?
C41B N42 C122 N12 -170.5(8) . . . . ?
C92 N42 C122 C12 -161.2(8) . . . . ?
C41B N42 C122 C12 9.0(12) . . . . ?
C22 C12 C122 N12 -7.0(12) . . . . ?
C22 C12 C122 N42 173.4(8) . . . . ?
C133 N13 C123 N43 -175.9(7) . . . . ?
B13 N13 C123 N43 8.5(11) . . . . ?
C133 N13 C123 C13 6.1(11) . . . . ?
B13 N13 C123 C13 -169.6(7) . . . . ?
C93 N43 C123 N13 19.9(11) . . . . ?
C41C N43 C123 N13 -176.4(7) . . . . ?
C93 N43 C123 C13 -162.1(8) . . . . ?
C41C N43 C123 C13 1.6(11) . . . . ?
C23 C13 C123 N13 -6.1(13) . . . . ?
C23 C13 C123 N43 175.9(8) . . . . ?
C94 N44 C124 N14 23.1(11) . . . . ?
C41D N44 C124 N14 -167.6(7) . . . . ?
C94 N44 C124 C14 -154.7(8) . . . . ?
C41D N44 C124 C14 14.6(11) . . . . ?
C134 N14 C124 N44 -178.8(6) . . . . ?
B14 N14 C124 N44 6.1(10) . . . . ?
C134 N14 C124 C14 -0.9(11) . . . . ?
B14 N14 C124 C14 -176.0(6) . . . . ?
C24 C14 C124 N44 175.1(7) . . . . ?
C24 C14 C124 N14 -2.7(12) . . . . ?
C121 N11 C131 C31 4.2(11) . . . . ?
B11 N11 C131 C31 177.4(7) . . . . ?
C121 N11 C131 C141 -179.5(7) . . . . ?
B11 N11 C131 C141 -6.3(10) . . . . ?
C21 C31 C131 N11 -7.3(11) . . . . ?
C21 C31 C131 C141 176.5(7) . . . . ?
C22 C32 C132 N12 -6.2(11) . . . . ?
C22 C32 C132 C142 177.7(7) . . . . ?
C122 N12 C132 C32 1.4(11) . . . . ?
B12 N12 C132 C32 176.8(7) . . . . ?
C122 N12 C132 C142 177.7(6) . . . . ?
B12 N12 C132 C142 -6.9(9) . . . . ?
C23 C33 C133 N13 -2.1(11) . . . . ?
C23 C33 C133 C143 -179.3(8) . . . . ?
C123 N13 C133 C33 -2.0(11) . . . . ?
B13 N13 C133 C33 173.9(7) . . . . ?
C123 N13 C133 C143 175.3(7) . . . . ?
B13 N13 C133 C143 -8.8(10) . . . . ?
C124 N14 C134 C34 5.2(10) . . . . ?
B14 N14 C134 C34 -179.5(6) . . . . ?
C124 N14 C134 C144 178.8(6) . . . . ?
B14 N14 C134 C144 -5.9(9) . . . . ?
C24 C34 C134 N14 -5.8(11) . . . . ?
C24 C34 C134 C144 -179.1(7) . . . . ?
N11 C131 C141 C151 -28.2(10) . . . . ?
C31 C131 C141 C151 148.2(7) . . . . ?
N11 C131 C141 C172 153.5(7) . . . . ?
C31 C131 C141 C172 -30.1(11) . . . . ?
C32 C132 C142 C171 -27.1(11) . . . . ?
N12 C132 C142 C171 156.7(6) . . . . ?
C32 C132 C142 C152 148.1(7) . . . . ?
N12 C132 C142 C152 -28.2(10) . . . . ?
C154 C45 C143 C153 -19.7(10) . . . . ?
C44 C45 C143 C153 160.5(7) . . . . ?
C154 C45 C143 C133 158.6(7) . . . . ?
C44 C45 C143 C133 -21.2(11) . . . . ?
C33 C133 C143 C153 151.3(7) . . . . ?
N13 C133 C143 C153 -25.8(10) . . . . ?
C33 C133 C143 C45 -26.9(11) . . . . ?
N13 C133 C143 C45 155.9(6) . . . . ?
N14 C134 C144 C154 -30.0(10) . . . . ?
C34 C134 C144 C154 143.4(8) . . . . ?
N14 C134 C144 C173 154.8(7) . . . . ?
C34 C134 C144 C173 -31.8(11) . . . . ?
C161 N21 C151 C141 -179.0(6) . . . . ?
B11 N21 C151 C141 21.7(9) . . . . ?
C161 N21 C151 C171 3.0(11) . . . . ?
B11 N21 C151 C171 -156.3(6) . . . . ?
C172 C141 C151 N21 -162.5(7) . . . . ?
C131 C141 C151 N21 19.2(10) . . . . ?
C172 C141 C151 C171 15.6(10) . . . . ?
C131 C141 C151 C171 -162.8(7) . . . . ?
C162 N22 C152 C172 -0.2(11) . . . . ?
B12 N22 C152 C172 -158.5(7) . . . . ?
C162 N22 C152 C142 177.6(7) . . . . ?
B12 N22 C152 C142 19.3(10) . . . . ?
C171 C142 C152 N22 -163.5(6) . . . . ?
C132 C142 C152 N22 21.1(10) . . . . ?
C171 C142 C152 C172 14.3(10) . . . . ?
C132 C142 C152 C172 -161.0(6) . . . . ?
C163 N23 C153 C173 -1.8(11) . . . . ?
B13 N23 C153 C173 -159.3(7) . . . . ?
C163 N23 C153 C143 177.3(7) . . . . ?
B13 N23 C153 C143 19.8(10) . . . . ?
C45 C143 C153 N23 -161.9(6) . . . . ?
C133 C143 C153 N23 19.8(10) . . . . ?
C45 C143 C153 C173 17.1(10) . . . . ?
C133 C143 C153 C173 -161.2(7) . . . . ?
C164 N24 C154 C45 1.7(10) . . . . ?
B14 N24 C154 C45 -155.1(7) . . . . ?
C164 N24 C154 C144 177.7(7) . . . . ?
B14 N24 C154 C144 20.8(9) . . . . ?
C143 C45 C154 N24 -179.6(6) . . . . ?
C44 C45 C154 N24 0.2(10) . . . . ?
C143 C45 C154 C144 4.7(11) . . . . ?
C44 C45 C154 C144 -175.5(7) . . . . ?
C173 C144 C154 N24 -162.7(6) . . . . ?
C134 C144 C154 N24 21.8(10) . . . . ?
C173 C144 C154 C45 13.3(10) . . . . ?
C134 C144 C154 C45 -162.2(7) . . . . ?
C151 N21 C161 N31 -177.6(7) . . . . ?
B11 N21 C161 N31 -18.9(10) . . . . ?
C151 N21 C161 C51 -3.2(10) . . . . ?
B11 N21 C161 C51 155.6(7) . . . . ?
C31A N31 C161 N21 174.8(7) . . . . ?
C111 N31 C161 N21 -10.1(11) . . . . ?
C31A N31 C161 C51 0.4(11) . . . . ?
C111 N31 C161 C51 175.5(7) . . . . ?
C41 C51 C161 N21 0.9(11) . . . . ?
C41 C51 C161 N31 175.4(7) . . . . ?
C112 N32 C162 N22 -16.3(11) . . . . ?
C31B N32 C162 N22 167.0(7) . . . . ?
C112 N32 C162 C52 167.6(7) . . . . ?
C31B N32 C162 C52 -9.0(11) . . . . ?
C152 N22 C162 N32 -176.1(7) . . . . ?
B12 N22 C162 N32 -18.1(11) . . . . ?
C152 N22 C162 C52 0.1(11) . . . . ?
B12 N22 C162 C52 158.1(7) . . . . ?
C42 C52 C162 N32 175.9(7) . . . . ?
C42 C52 C162 N22 -0.2(11) . . . . ?
C113 N33 C163 N23 -12.8(12) . . . . ?
C31C N33 C163 N23 175.8(7) . . . . ?
C113 N33 C163 C53 172.2(7) . . . . ?
C31C N33 C163 C53 0.9(11) . . . . ?
C153 N23 C163 N33 -179.3(7) . . . . ?
B13 N23 C163 N33 -22.2(10) . . . . ?
C153 N23 C163 C53 -4.3(11) . . . . ?
B13 N23 C163 C53 152.8(7) . . . . ?
C43 C53 C163 N33 -177.0(7) . . . . ?
C43 C53 C163 N23 8.2(12) . . . . ?
C154 N24 C164 N34 179.5(7) . . . . ?
B14 N24 C164 N34 -24.3(10) . . . . ?
C154 N24 C164 C54 -2.5(10) . . . . ?
B14 N24 C164 C54 153.6(7) . . . . ?
C174 N34 C164 N24 -8.9(11) . . . . ?
C31D N34 C164 N24 -179.1(7) . . . . ?
C174 N34 C164 C54 173.2(7) . . . . ?
C31D N34 C164 C54 2.9(11) . . . . ?
C44 C54 C164 N24 1.4(11) . . . . ?
C44 C54 C164 N34 179.4(7) . . . . ?
C152 C142 C171 C151 -13.5(10) . . . . ?
C132 C142 C171 C151 161.9(6) . . . . ?
C152 C142 C171 C41 163.1(7) . . . . ?
C132 C142 C171 C41 -21.6(11) . . . . ?
N21 C151 C171 C142 176.4(7) . . . . ?
C141 C151 C171 C142 -1.6(10) . . . . ?
N21 C151 C171 C41 -0.5(10) . . . . ?
C141 C151 C171 C41 -178.4(6) . . . . ?
C51 C41 C171 C142 -178.6(8) . . . . ?
C51 C41 C171 C151 -1.8(11) . . . . ?
C151 C141 C172 C152 -14.7(10) . . . . ?
C131 C141 C172 C152 163.6(7) . . . . ?
C151 C141 C172 C42 161.8(7) . . . . ?
C131 C141 C172 C42 -19.8(11) . . . . ?
N22 C152 C172 C141 177.4(7) . . . . ?
C142 C152 C172 C141 -0.4(10) . . . . ?
N22 C152 C172 C42 0.6(10) . . . . ?
C142 C152 C172 C42 -177.2(6) . . . . ?
C52 C42 C172 C141 -177.5(7) . . . . ?
C52 C42 C172 C152 -0.7(10) . . . . ?
N23 C153 C173 C144 180.0(7) . . . . ?
C143 C153 C173 C144 1.0(11) . . . . ?
N23 C153 C173 C43 3.9(11) . . . . ?
C143 C153 C173 C43 -175.0(7) . . . . ?
C154 C144 C173 C153 -16.1(10) . . . . ?
C134 C144 C173 C153 159.3(7) . . . . ?
C154 C144 C173 C43 159.7(7) . . . . ?
C134 C144 C173 C43 -24.8(11) . . . . ?
C53 C43 C173 C153 0.0(11) . . . . ?
C53 C43 C173 C144 -176.0(7) . . . . ?
C74 C64 C174 N34 175.5(9) . . . . ?
C74 C64 C174 C104 -0.6(15) . . . . ?
C164 N34 C174 C64 -157.4(8) . . . . ?
C31D N34 C174 C64 12.8(13) . . . . ?
C164 N34 C174 C104 18.8(12) . . . . ?
C31D N34 C174 C104 -171.0(8) . . . . ?
C94 C104 C174 C64 5.7(13) . . . . ?
B14 C104 C174 C64 -179.0(8) . . . . ?
C94 C104 C174 N34 -170.6(8) . . . . ?
B14 C104 C174 N34 4.7(12) . . . . ?
B13 O1 B11 C101 26.9(15) . . . . ?
B13 O1 B11 N11 -99.3(12) . . . . ?
B13 O1 B11 N21 147.5(10) . . . . ?
C91 C101 B11 O1 -92.3(9) . . . . ?
C111 C101 B11 O1 86.6(10) . . . . ?
C91 C101 B11 N11 35.2(10) . . . . ?
C111 C101 B11 N11 -145.8(7) . . . . ?
C91 C101 B11 N21 147.1(7) . . . . ?
C111 C101 B11 N21 -34.0(9) . . . . ?
C121 N11 B11 O1 100.6(8) . . . . ?
C131 N11 B11 O1 -72.8(8) . . . . ?
C121 N11 B11 C101 -34.0(9) . . . . ?
C131 N11 B11 C101 152.6(7) . . . . ?
C121 N11 B11 N21 -146.1(7) . . . . ?
C131 N11 B11 N21 40.6(8) . . . . ?
C151 N21 B11 O1 67.0(8) . . . . ?
C161 N21 B11 O1 -92.8(7) . . . . ?
C151 N21 B11 C101 -162.2(6) . . . . ?
C161 N21 B11 C101 38.1(8) . . . . ?
C151 N21 B11 N11 -49.3(8) . . . . ?
C161 N21 B11 N11 150.9(6) . . . . ?
B14 O2 B12 N12 -87.8(13) . . . . ?
B14 O2 B12 C102 39.0(15) . . . . ?
B14 O2 B12 N22 157.8(10) . . . . ?
C122 N12 B12 O2 102.3(8) . . . . ?
C132 N12 B12 O2 -73.1(7) . . . . ?
C122 N12 B12 C102 -31.9(8) . . . . ?
C132 N12 B12 C102 152.6(6) . . . . ?
C122 N12 B12 N22 -143.5(6) . . . . ?
C132 N12 B12 N22 41.1(8) . . . . ?
C112 C102 B12 O2 84.6(8) . . . . ?
C92 C102 B12 O2 -96.5(9) . . . . ?
C112 C102 B12 N12 -146.8(6) . . . . ?
C92 C102 B12 N12 32.1(9) . . . . ?
C112 C102 B12 N22 -34.6(9) . . . . ?
C92 C102 B12 N22 144.4(7) . . . . ?
C162 N22 B12 O2 -89.0(8) . . . . ?
C152 N22 B12 O2 70.0(8) . . . . ?
C162 N22 B12 N12 153.1(6) . . . . ?
C152 N22 B12 N12 -47.9(8) . . . . ?
C162 N22 B12 C102 40.1(9) . . . . ?
C152 N22 B12 C102 -160.9(6) . . . . ?
B11 O1 B13 C103 34.6(15) . . . . ?
B11 O1 B13 N13 -91.3(12) . . . . ?
B11 O1 B13 N23 154.6(10) . . . . ?
C93 C103 B13 O1 -99.3(10) . . . . ?
C113 C103 B13 O1 87.1(10) . . . . ?
C93 C103 B13 N13 29.0(10) . . . . ?
C113 C103 B13 N13 -144.6(7) . . . . ?
C93 C103 B13 N23 141.4(8) . . . . ?
C113 C103 B13 N23 -32.2(9) . . . . ?
C123 N13 B13 O1 105.2(8) . . . . ?
C133 N13 B13 O1 -70.6(8) . . . . ?
C123 N13 B13 C103 -30.3(9) . . . . ?
C133 N13 B13 C103 153.9(6) . . . . ?
C123 N13 B13 N23 -142.1(7) . . . . ?
C133 N13 B13 N23 42.1(8) . . . . ?
C153 N23 B13 O1 68.6(7) . . . . ?
C163 N23 B13 O1 -89.4(7) . . . . ?
C153 N23 B13 C103 -160.1(6) . . . . ?
C163 N23 B13 C103 41.9(9) . . . . ?
C153 N23 B13 N13 -48.6(8) . . . . ?
C163 N23 B13 N13 153.5(6) . . . . ?
B12 O2 B14 C104 22.3(16) . . . . ?
B12 O2 B14 N24 143.2(10) . . . . ?
B12 O2 B14 N14 -102.6(12) . . . . ?
C94 C104 B14 O2 -94.7(10) . . . . ?
C174 C104 B14 O2 90.2(10) . . . . ?
C94 C104 B14 N24 144.2(8) . . . . ?
C174 C104 B14 N24 -30.9(10) . . . . ?
C94 C104 B14 N14 32.2(10) . . . . ?
C174 C104 B14 N14 -142.9(7) . . . . ?
C164 N24 B14 O2 -90.8(7) . . . . ?
C154 N24 B14 O2 66.2(8) . . . . ?
C164 N24 B14 C104 41.3(8) . . . . ?
C154 N24 B14 C104 -161.8(6) . . . . ?
C164 N24 B14 N14 152.6(6) . . . . ?
C154 N24 B14 N14 -50.5(7) . . . . ?
C124 N14 B14 O2 103.9(7) . . . . ?
C134 N14 B14 O2 -71.5(8) . . . . ?
C124 N14 B14 C104 -30.9(8) . . . . ?
C134 N14 B14 C104 153.7(6) . . . . ?
C124 N14 B14 N24 -142.3(6) . . . . ?
C134 N14 B14 N24 42.4(7) . . . . ?
C32C C31C C36C C35C 2.5(16) . . . . ?
N33 C31C C36C C35C -178.5(8) . . . . ?
C34C C35C C36C C31C -1.2(17) . . . . ?
C3Q C1Q C2Q C3Q -2(3) . . . 2_665 ?
C2Q C1Q C3Q C2Q 3(3) . . . 2_665 ?
C035 C02O C03I C03C -1.0(15) . . . . ?
C034 C03C C03I C02O -0.4(15) . . . . ?
C035 C030 C034 C03C -2.0(14) . . . . ?
C035 C030 C034 C036 -179.4(9) . . . . ?
C03I C03C C034 C030 1.9(14) . . . . ?
C03I C03C C034 C036 179.3(9) . . . . ?
C03I C02O C035 C030 0.9(14) . . . . ?
C034 C030 C035 C02O 0.6(14) . . . . ?
C4Y C3Y C2Y C1Y 0.0 . . . . ?
C3Y C2Y C1Y C6Y 0.0 . . . . ?
C3Y C2Y C1Y C7Y -176.0(14) . . . . ?
C2Y C1Y C6Y C5Y 0.0 . . . . ?
C7Y C1Y C6Y C5Y 173(2) . . . . ?
C1Y C6Y C5Y C4Y 0.0 . . . . ?
C6Y C5Y C4Y C3Y 0.0 . . . . ?
C2Y C3Y C4Y C5Y 0.0 . . . . ?
C5P C4P C3P C2P 0.0 . . . . ?
C4P C3P C2P C1P 0.0 . . . . ?
C4P C3P C2P C7P 171(3) . . . . ?
C3P C2P C1P C6P 0.0 . . . . ?
C7P C2P C1P C6P -171(3) . . . . ?
C2P C1P C6P C5P 0.0 . . . . ?
C1P C6P C5P C4P 0.0 . . . . ?
C3P C4P C5P C6P 0.0 . . . . ?
C5Z C4Z C3Z C2Z 0.0 . . . . ?
C5Z C4Z C3Z C7Z 165(4) . . . . ?
C4Z C3Z C2Z C1Z 0.0 . . . . ?
C7Z C3Z C2Z C1Z -166(3) . . . . ?
C3Z C2Z C1Z C6Z 0.0 . . . . ?
C2Z C1Z C6Z C5Z 0.0 . . . . ?
C1Z C6Z C5Z C4Z 0.0 . . . . ?
C3Z C4Z C5Z C6Z 0.0 . . . . ?
C6X C1X C2X C3X -1(2) . . . . ?
C7X C1X C2X C3X 179(2) . . . . ?
C1X C2X C3X C4X -2(2) . . . . ?
C2X C3X C4X C5X 3(4) . . . . ?
C3X C4X C5X C6X -2(4) . . . . ?
C4X C5X C6X C1X -1(4) . . . . ?
C2X C1X C6X C5X 2(4) . . . . ?
C7X C1X C6X C5X -177(3) . . . . ?
